data_4128935
loop_
_publ_author_name
'Zhang, Huacheng'
'Lee, Juhoon'
'Brewster, 2nd, James T'
'Chi, Xiaodong'
'Lynch, Vincent M.'
'Sessler, Jonathan L.'

_publ_section_title
;
 Cation-based Structural Tuning of Pyridine Dipyrrolate Cages and
 Morphological Control over Their Self-assembly.
;
_journal_issue 11
_journal_name_full 'Journal of the American Chemical Society'
_journal_page_first 4749
_journal_page_last 4755
_journal_paper_doi 10.1021/jacs.9b01042
_journal_volume 141
_journal_year 2019
_chemical_formula_sum 'C103 H127 N14 O19 Zn4'
_chemical_formula_weight 2126.66
_space_group_crystal_system monoclinic
_space_group_IT_number 13
_space_group_name_Hall '-P 2yac'
_space_group_name_H-M_alt 'P 1 2/n 1'
_atom_sites_solution_hydrogens mixed
_audit_creation_method SHELXL-2016/6
_cell_angle_alpha 90
_cell_angle_beta 96.438(3)
_cell_angle_gamma 90
_cell_formula_units_Z 4
_cell_length_a 21.5925(8)
_cell_length_b 12.2482(4)
_cell_length_c 41.9139(15)
_cell_measurement_reflns_used 11171
_cell_measurement_temperature 100(2)
_cell_measurement_theta_max 75.18
_cell_measurement_theta_min 3.56
_cell_volume 11015.0(7)
_computing_cell_refinement 'CrysAlisPro V 1.171.37.31, Agilent Technologies'
_computing_data_collection 'CrysAlisPro V 1.171.37.31, Agilent Technologies'
_computing_data_reduction 'CrysAlisPro V 1.171.37.31, Agilent Technologies'
_computing_molecular_graphics 'XP SHELXTL/PC, Siemens Analytical'
_computing_publication_material 'XL SHELXTL/PC, Siemens Analytical'
_computing_structure_refinement 'Shelxl-2013, Sheldrick, G. M.'
_computing_structure_solution
;

SUPERFLIP.  Palatinus, L. and Chapuis, G., J. Appl. Cryst. 40, 786-790.
;
_diffrn_ambient_temperature 100(2)
_diffrn_measured_fraction_theta_full 0.998
_diffrn_measured_fraction_theta_max 0.974
_diffrn_measurement_device_type 'Agilent SuperNova with Atlas S2 CCD'
_diffrn_measurement_method \w-scans
_diffrn_radiation_type CuK\a
_diffrn_radiation_wavelength 1.54184
_diffrn_reflns_av_R_equivalents 0.0952
_diffrn_reflns_av_unetI/netI 0.0926
_diffrn_reflns_Laue_measured_fraction_full 0.998
_diffrn_reflns_Laue_measured_fraction_max 0.974
_diffrn_reflns_limit_h_max 27
_diffrn_reflns_limit_h_min -20
_diffrn_reflns_limit_k_max 13
_diffrn_reflns_limit_k_min -15
_diffrn_reflns_limit_l_max 50
_diffrn_reflns_limit_l_min -42
_diffrn_reflns_number 67804
_diffrn_reflns_point_group_measured_fraction_full 0.998
_diffrn_reflns_point_group_measured_fraction_max 0.974
_diffrn_reflns_theta_full 67.684
_diffrn_reflns_theta_max 76.322
_diffrn_reflns_theta_min 3.609
_diffrn_source 'micro-focus sealed tube'
_exptl_absorpt_coefficient_mu 1.551
_exptl_absorpt_correction_T_max 1.00
_exptl_absorpt_correction_T_min 0.603
_exptl_absorpt_correction_type multi-scan
_exptl_absorpt_process_details
;
CrysAlisPro 1.171.38.43f (Rigaku Oxford Diffraction, 2015)
Empirical absorption correction using spherical harmonics,
 implemented in SCALE3 ABSPACK scaling algorithm.
;
_exptl_crystal_colour colorless
_exptl_crystal_density_diffrn 1.282
_exptl_crystal_description needle
_exptl_crystal_F_000 4460
_exptl_crystal_size_max 0.19
_exptl_crystal_size_mid 0.06
_exptl_crystal_size_min 0.05
_refine_diff_density_max 1.197
_refine_diff_density_min -0.744
_refine_diff_density_rms 0.124
_refine_ls_extinction_method none
_refine_ls_goodness_of_fit_ref 1.145
_refine_ls_hydrogen_treatment constr
_refine_ls_matrix_type full
_refine_ls_number_parameters 1493
_refine_ls_number_reflns 22511
_refine_ls_number_restraints 1146
_refine_ls_restrained_S_all 1.180
_refine_ls_R_factor_all 0.1360
_refine_ls_R_factor_gt 0.1053
_refine_ls_shift/su_max 0.013
_refine_ls_shift/su_mean 0.000
_refine_ls_structure_factor_coef Fsqd
_refine_ls_weighting_details 'w=1/[\s^2^(Fo^2^)+(0.0770P)^2^+64.7725P] where P=(Fo^2^+2Fc^2^)/3'
_refine_ls_weighting_scheme calc
_refine_ls_wR_factor_gt 0.2494
_refine_ls_wR_factor_ref 0.2686
_reflns_Friedel_coverage 0.000
_reflns_number_gt 15954
_reflns_number_total 22511
_reflns_threshold_expression 'I > 2\s(I)'
_cod_data_source_file ja9b01042_si_004.cif
_cod_data_source_block shelx
_cod_original_sg_symbol_H-M 'P 2/n'
_cod_database_code 4128935
_shelx_shelxl_version_number 2016/6
_shelx_space_group_comment
;
The symmetry employed for this shelxl refinement is uniquely defined
by the following loop, which should always be used as a source of
symmetry information in preference to the above space-group names.
They are only intended as comments.
;

loop_
_space_group_symop_operation_xyz
'x, y, z'
'-x+1/2, y, -z+1/2'
'-x, -y, -z'
'x-1/2, -y, z-1/2'

loop_
_atom_site_label
_atom_site_type_symbol
_atom_site_fract_x
_atom_site_fract_y
_atom_site_fract_z
_atom_site_U_iso_or_equiv
_atom_site_adp_type
_atom_site_occupancy
_atom_site_site_symmetry_order
_atom_site_calc_flag
_atom_site_refinement_flags_posn
_atom_site_refinement_flags_adp
_atom_site_refinement_flags_occupancy
_atom_site_disorder_assembly
_atom_site_disorder_group
C1 C 0.2814(3) 0.7771(6) 0.56952(16) 0.0322(15) Uani 1 1 d . U . . .
C2 C 0.2784(3) 0.7634(7) 0.53463(17) 0.0408(17) Uani 1 1 d . U . . .
C5 C 0.3136(3) 0.7170(6) 0.48832(15) 0.0324(15) Uani 1 1 d . U . . .
C3 C 0.2349(6) 0.8093(9) 0.5090(4) 0.030(3) Uani 0.47 1 d D U P A 1
C4 C 0.2556(11) 0.7730(14) 0.4809(4) 0.035(4) Uani 0.47 1 d D U P A 1
C16 C 0.1743(6) 0.8677(12) 0.5127(4) 0.040(4) Uani 0.47 1 d D U P A 1
H16A H 0.158567 0.844708 0.532897 0.048 Uiso 0.47 1 calc R U P A 1
H16B H 0.142753 0.847898 0.494609 0.048 Uiso 0.47 1 calc R U P A 1
C17 C 0.1849(10) 0.9964(14) 0.5130(6) 0.084(7) Uani 0.47 1 d D U P A 1
H17A H 0.210480 1.017008 0.532912 0.126 Uiso 0.47 1 d R U P A 1
H17B H 0.144515 1.033478 0.511946 0.126 Uiso 0.47 1 d R U P A 1
H17C H 0.206207 1.017775 0.494548 0.126 Uiso 0.47 1 d R U P A 1
C18 C 0.2201(9) 0.7857(15) 0.4477(4) 0.040(4) Uani 0.47 1 d D U P A 1
H18A H 0.249901 0.792262 0.431481 0.048 Uiso 0.47 1 calc R U P A 1
H18B H 0.194556 0.852917 0.446932 0.048 Uiso 0.47 1 calc R U P A 1
C19 C 0.1764(8) 0.6824(19) 0.4398(4) 0.046(5) Uani 0.47 1 d D U P A 1
H19A H 0.202107 0.617548 0.437577 0.069 Uiso 0.47 1 d R U P A 1
H19B H 0.149478 0.695053 0.419737 0.069 Uiso 0.47 1 d R U P A 1
H19C H 0.150520 0.671000 0.457323 0.069 Uiso 0.47 1 d R U P A 1
C3E C 0.2258(5) 0.7552(10) 0.5116(4) 0.034(3) Uani 0.53 1 d D U P A 2
C4E C 0.2495(9) 0.7364(11) 0.4814(4) 0.031(4) Uani 0.53 1 d D U P A 2
C16A C 0.1587(6) 0.7795(12) 0.5166(4) 0.047(4) Uani 0.53 1 d D U P A 2
H16C H 0.135156 0.802017 0.496064 0.057 Uiso 0.53 1 calc R U P A 2
H16D H 0.157352 0.840211 0.532145 0.057 Uiso 0.53 1 calc R U P A 2
C17A C 0.1275(8) 0.6730(17) 0.5300(5) 0.082(6) Uani 0.53 1 d D U P A 2
H17D H 0.140225 0.608488 0.518580 0.124 Uiso 0.53 1 calc R U P A 2
H17E H 0.082011 0.680057 0.526721 0.124 Uiso 0.53 1 calc R U P A 2
H17F H 0.141097 0.665184 0.553027 0.124 Uiso 0.53 1 calc R U P A 2
C18A C 0.2100(7) 0.7383(11) 0.4493(3) 0.032(3) Uani 0.53 1 d D U P A 2
H18C H 0.236507 0.756155 0.432192 0.039 Uiso 0.53 1 calc R U P A 2
H18D H 0.177783 0.795745 0.449387 0.039 Uiso 0.53 1 calc R U P A 2
C19A C 0.1774(8) 0.6242(13) 0.4418(4) 0.043(4) Uani 0.53 1 d D U P A 2
H19D H 0.209246 0.566975 0.442230 0.065 Uiso 0.53 1 calc R U P A 2
H19E H 0.153549 0.626406 0.420485 0.065 Uiso 0.53 1 calc R U P A 2
H19F H 0.149306 0.608411 0.457995 0.065 Uiso 0.53 1 calc R U P A 2
C6 C 0.3610(3) 0.6751(5) 0.46896(14) 0.0249(12) Uani 1 1 d . U . . .
C7 C 0.3484(3) 0.6418(5) 0.43748(15) 0.0268(13) Uani 1 1 d . U . . .
H7 H 0.307222 0.645274 0.426861 0.032 Uiso 1 1 calc R U . . .
C8 C 0.3969(3) 0.6031(5) 0.42158(14) 0.0251(12) Uani 1 1 d . U . . .
H8 H 0.389318 0.580552 0.399807 0.030 Uiso 1 1 calc R U . . .
C9 C 0.4569(3) 0.5975(5) 0.43767(14) 0.0255(13) Uani 1 1 d . U . . .
H9 H 0.490719 0.571957 0.427039 0.031 Uiso 1 1 calc R U . . .
C10 C 0.4664(3) 0.6307(5) 0.47016(14) 0.0221(12) Uani 1 1 d . U . . .
C11 C 0.5263(3) 0.6270(5) 0.48982(14) 0.0253(13) Uani 1 1 d . U . . .
C12 C 0.5872(3) 0.6035(6) 0.48348(15) 0.0294(14) Uani 1 1 d . U . . .
C13 C 0.6261(3) 0.6136(6) 0.51290(15) 0.0303(14) Uani 1 1 d . U . . .
C14 C 0.5881(3) 0.6432(5) 0.53606(15) 0.0275(13) Uani 1 1 d . U . . .
C15 C 0.6020(3) 0.6623(5) 0.57083(14) 0.0266(13) Uani 1 1 d . U . . .
C20 C 0.6098(3) 0.5774(7) 0.45147(17) 0.0420(18) Uani 1 1 d . U . . .
H20A H 0.652444 0.546603 0.455149 0.050 Uiso 1 1 calc R U . . .
H20B H 0.582333 0.521395 0.440286 0.050 Uiso 1 1 calc R U . . .
C21 C 0.6105(4) 0.6763(8) 0.43067(18) 0.047(2) Uani 1 1 d . U . . .
H21A H 0.568177 0.705723 0.426455 0.071 Uiso 1 1 calc R U . . .
H21B H 0.625828 0.656457 0.410302 0.071 Uiso 1 1 calc R U . . .
H21C H 0.637980 0.731675 0.441598 0.071 Uiso 1 1 calc R U . . .
C22 C 0.6960(3) 0.5943(7) 0.51789(18) 0.0410(17) Uani 1 1 d . U . . .
H22A H 0.707378 0.562503 0.539464 0.049 Uiso 1 1 calc R U . . .
H22B H 0.707402 0.540940 0.501798 0.049 Uiso 1 1 calc R U . . .
C23 C 0.7321(4) 0.6975(9) 0.5149(2) 0.061(3) Uani 1 1 d . U . . .
H23A H 0.720465 0.729941 0.493741 0.092 Uiso 1 1 calc R U . . .
H23B H 0.776837 0.681055 0.517516 0.092 Uiso 1 1 calc R U . . .
H23C H 0.722771 0.749047 0.531627 0.092 Uiso 1 1 calc R U . . .
C24 C 0.6101(3) 0.5448(6) 0.68166(16) 0.0350(15) Uani 1 1 d . U . . .
C25 C 0.5549(3) 0.4886(8) 0.68969(17) 0.0444(19) Uani 1 1 d . U . . .
C26 C 0.4956(3) 0.4685(8) 0.67255(19) 0.047(2) Uani 1 1 d . U . . .
C27 C 0.4590(4) 0.4217(10) 0.69431(19) 0.057(2) Uani 1 1 d . U . . .
C28 C 0.4945(4) 0.4175(10) 0.7242(2) 0.059(2) Uani 1 1 d . U . . .
C29 C 0.4804(4) 0.3862(10) 0.7567(2) 0.065(3) Uani 1 1 d . U . . .
C30 C 0.4315(4) 0.3197(11) 0.7623(2) 0.068(3) Uani 1 1 d . U . . .
H30 H 0.405439 0.288140 0.744974 0.082 Uiso 1 1 calc R U . . .
C31 C 0.4210(4) 0.2994(11) 0.7942(2) 0.067(3) Uani 1 1 d . U . . .
H31 H 0.388006 0.252459 0.798589 0.081 Uiso 1 1 calc R U . . .
C32 C 0.4583(4) 0.3470(9) 0.8190(2) 0.057(2) Uani 1 1 d . U . . .
H32 H 0.450322 0.337521 0.840656 0.069 Uiso 1 1 calc R U . . .
C33 C 0.5083(4) 0.4100(10) 0.81113(19) 0.058(2) Uani 1 1 d . U . . .
C34 C 0.5541(4) 0.4630(9) 0.83491(18) 0.050(2) Uani 1 1 d . U . . .
C35 C 0.5548(5) 0.4974(9) 0.8667(2) 0.058(2) Uani 1 1 d . U . . .
C36 C 0.6119(4) 0.5493(8) 0.87539(19) 0.054(2) Uani 1 1 d . U . . .
C37 C 0.6451(4) 0.5495(8) 0.84854(18) 0.047(2) Uani 1 1 d . U . . .
C38 C 0.7050(4) 0.5881(7) 0.84140(18) 0.0442(19) Uani 1 1 d . U . . .
C39 C 0.4738(4) 0.5032(9) 0.6387(2) 0.054(2) Uani 1 1 d . U . . .
H39A H 0.445286 0.447004 0.628387 0.065 Uiso 1 1 calc R U . . .
H39B H 0.510198 0.508310 0.626343 0.065 Uiso 1 1 calc R U . . .
C40 C 0.4406(6) 0.6120(12) 0.6375(3) 0.088(4) Uani 1 1 d . U . . .
H40A H 0.411326 0.613282 0.653798 0.132 Uiso 1 1 calc R U . . .
H40B H 0.417739 0.622443 0.616223 0.132 Uiso 1 1 calc R U . . .
H40C H 0.471221 0.670683 0.641885 0.132 Uiso 1 1 calc R U . . .
C41 C 0.3911(4) 0.3933(11) 0.6861(2) 0.069(3) Uani 1 1 d . U . . .
H41A H 0.369709 0.397953 0.705759 0.083 Uiso 1 1 calc R U . . .
H41B H 0.371513 0.447050 0.670476 0.083 Uiso 1 1 calc R U . . .
C42 C 0.3827(4) 0.2809(12) 0.6722(3) 0.089(4) Uani 1 1 d . U . . .
H42A H 0.409853 0.271587 0.655177 0.133 Uiso 1 1 calc R U . . .
H42B H 0.339132 0.270921 0.663220 0.133 Uiso 1 1 calc R U . . .
H42C H 0.393469 0.226600 0.689083 0.133 Uiso 1 1 calc R U . . .
C43 C 0.5111(9) 0.4925(19) 0.8901(5) 0.059(5) Uani 0.58 1 d D U P B 1
H43A H 0.488616 0.421961 0.887826 0.071 Uiso 0.58 1 calc R U P B 1
H43B H 0.534269 0.494710 0.911853 0.071 Uiso 0.58 1 calc R U P B 1
C44 C 0.4669(8) 0.5788(19) 0.8872(5) 0.092(7) Uani 0.58 1 d D U P B 1
H44A H 0.483844 0.641776 0.899693 0.137 Uiso 0.58 1 calc R U P B 1
H44B H 0.428345 0.554587 0.895271 0.137 Uiso 0.58 1 calc R U P B 1
H44C H 0.458099 0.599662 0.864550 0.137 Uiso 0.58 1 calc R U P B 1
C43A C 0.4900(15) 0.470(3) 0.8853(7) 0.063(8) Uani 0.42 1 d D U P B 2
H43C H 0.479336 0.537685 0.896656 0.075 Uiso 0.42 1 calc R U P B 2
H43D H 0.455138 0.455868 0.868444 0.075 Uiso 0.42 1 calc R U P B 2
C44A C 0.4925(12) 0.383(2) 0.9077(6) 0.070(7) Uani 0.42 1 d D U P B 2
H44D H 0.484794 0.314011 0.896093 0.104 Uiso 0.42 1 calc R U P B 2
H44E H 0.460642 0.393857 0.922276 0.104 Uiso 0.42 1 calc R U P B 2
H44F H 0.533782 0.381033 0.920026 0.104 Uiso 0.42 1 calc R U P B 2
C45 C 0.6370(6) 0.6073(10) 0.9065(2) 0.081(3) Uani 1 1 d . U . . .
H45A H 0.616154 0.577101 0.924471 0.097 Uiso 1 1 calc R U . . .
H45B H 0.682186 0.592360 0.911123 0.097 Uiso 1 1 calc R U . . .
C46 C 0.6268(8) 0.7295(12) 0.9050(3) 0.113(5) Uani 1 1 d . U . . .
H46A H 0.655378 0.762300 0.891103 0.170 Uiso 1 1 calc R U . . .
H46B H 0.634870 0.760454 0.926624 0.170 Uiso 1 1 calc R U . . .
H46C H 0.583722 0.744880 0.896255 0.170 Uiso 1 1 calc R U . . .
C47 C 0.3394(3) 0.9098(6) 0.67625(15) 0.0282(13) Uani 1 1 d . U . . .
C48 C 0.3986(4) 0.9667(8) 0.67894(18) 0.0458(19) Uani 1 1 d . U . . .
C49 C 0.4402(4) 0.9891(8) 0.65720(19) 0.048(2) Uani 1 1 d . U . . .
C50 C 0.4925(4) 1.0414(10) 0.6741(2) 0.063(3) Uani 1 1 d . U . . .
C51 C 0.4790(5) 1.0530(10) 0.7060(2) 0.069(3) Uani 1 1 d . U . . .
C52 C 0.5142(5) 1.0961(11) 0.7357(2) 0.078(3) Uani 1 1 d . U . . .
C53 C 0.5666(5) 1.1622(11) 0.7364(2) 0.083(3) Uani 1 1 d . U . . .
H53 H 0.581189 1.187605 0.717138 0.099 Uiso 1 1 calc R U . . .
C54 C 0.5968(5) 1.1896(11) 0.7663(2) 0.078(3) Uani 1 1 d . U . . .
H54 H 0.633949 1.231706 0.767743 0.094 Uiso 1 1 calc R U . . .
C55 C 0.5734(4) 1.1563(9) 0.7939(2) 0.061(3) Uani 1 1 d . U . . .
H55 H 0.593963 1.175655 0.814335 0.074 Uiso 1 1 calc R U . . .
C56 C 0.5194(4) 1.0940(9) 0.7915(2) 0.056(2) Uani 1 1 d . U . . .
C57 C 0.4893(3) 1.0520(7) 0.81852(17) 0.0407(18) Uani 1 1 d . U . . .
C58 C 0.5017(4) 1.0560(8) 0.85115(19) 0.050(2) Uani 1 1 d . U . . .
C59 C 0.4516(4) 1.0012(7) 0.86447(18) 0.047(2) Uani 1 1 d . U . . .
C60 C 0.4113(3) 0.9645(5) 0.83881(15) 0.0267(13) Uani 1 1 d . U . . .
C61 C 0.3538(3) 0.9017(5) 0.83683(14) 0.0242(12) Uani 1 1 d . U . . .
C62 C 0.4335(4) 0.9540(7) 0.62263(16) 0.0403(17) Uani 1 1 d . U . . .
H62A H 0.416801 0.878694 0.621026 0.048 Uiso 1 1 calc R U . . .
H62B H 0.475187 0.953149 0.614880 0.048 Uiso 1 1 calc R U . . .
C63 C 0.3907(4) 1.0286(7) 0.60118(18) 0.0453(19) Uani 1 1 d . U . . .
H63A H 0.348871 1.027065 0.608101 0.068 Uiso 1 1 calc R U . . .
H63B H 0.388760 1.003403 0.578893 0.068 Uiso 1 1 calc R U . . .
H63C H 0.406975 1.103324 0.602711 0.068 Uiso 1 1 calc R U . . .
C64 C 0.5503(4) 1.0782(10) 0.6596(2) 0.065(3) Uani 1 1 d . U . . .
H64A H 0.586275 1.077561 0.676496 0.078 Uiso 1 1 calc R U . . .
H64B H 0.559099 1.025944 0.642727 0.078 Uiso 1 1 calc R U . . .
C65 C 0.5432(5) 1.1910(10) 0.6454(2) 0.078(4) Uani 1 1 d . U . . .
H65A H 0.508119 1.191739 0.628379 0.117 Uiso 1 1 calc R U . . .
H65B H 0.581523 1.211161 0.636310 0.117 Uiso 1 1 calc R U . . .
H65C H 0.535387 1.243346 0.662134 0.117 Uiso 1 1 calc R U . . .
C66 C 0.5538(7) 1.1248(13) 0.8727(3) 0.096(4) Uani 1 1 d . U . . .
H66A H 0.563777 1.192761 0.861547 0.115 Uiso 1 1 calc R U . . .
H66B H 0.539312 1.144134 0.893550 0.115 Uiso 1 1 calc R U . . .
C67 C 0.6028(10) 1.0603(16) 0.8769(5) 0.149(7) Uani 1 1 d . U . . .
H67A H 0.591366 0.991880 0.886878 0.224 Uiso 1 1 calc R U . . .
H67B H 0.636051 1.096382 0.890867 0.224 Uiso 1 1 calc R U . . .
H67C H 0.617414 1.044476 0.856075 0.224 Uiso 1 1 calc R U . . .
C68 C 0.4364(6) 1.0024(10) 0.9020(3) 0.082(3) Uani 1 1 d . U . . .
H68A H 0.457718 1.062819 0.914486 0.099 Uiso 1 1 calc R U . . .
H68B H 0.391158 1.004400 0.903910 0.099 Uiso 1 1 calc R U . . .
C69 C 0.4615(7) 0.9061(14) 0.9098(5) 0.128(6) Uani 1 1 d . U . . .
H69A H 0.447945 0.852883 0.893025 0.191 Uiso 1 1 calc R U . . .
H69B H 0.448061 0.881923 0.930258 0.191 Uiso 1 1 calc R U . . .
H69C H 0.507021 0.912203 0.912017 0.191 Uiso 1 1 calc R U . . .
C70 C 0.2374(3) 0.6021(5) 0.66358(15) 0.0248(12) Uani 1 1 d . U . . .
C71 C 0.2283(3) 0.4858(5) 0.66675(15) 0.0257(13) Uani 1 1 d . U . . .
C72 C 0.2070(3) 0.4067(5) 0.64442(15) 0.0270(13) Uani 1 1 d . U . . .
C73 C 0.2075(3) 0.3053(5) 0.66075(16) 0.0268(13) Uani 1 1 d . U . . .
C74 C 0.2293(3) 0.3267(5) 0.69318(16) 0.0279(13) Uani 1 1 d . U . . .
C75 C 0.2407(3) 0.2595(5) 0.72229(16) 0.0257(13) Uani 1 1 d . U . . .
C76 C 0.2416(4) 0.1453(6) 0.72114(18) 0.0379(16) Uani 1 1 d . U . . .
H76 H 0.236657 0.107247 0.701269 0.045 Uiso 1 1 calc R U . . .
C77 C 0.250000 0.0904(9) 0.750000 0.050(3) Uani 1 2 d S TU P . .
H77 H 0.249997 0.012821 0.750000 0.061 Uiso 1 2 calc R U P . .
C78 C 0.1878(3) 0.4252(6) 0.60919(16) 0.0327(14) Uani 1 1 d . U . . .
H78A H 0.164017 0.494356 0.606549 0.039 Uiso 1 1 calc R U . . .
H78B H 0.159508 0.365398 0.600977 0.039 Uiso 1 1 calc R U . . .
C79 C 0.2414(4) 0.4306(7) 0.58913(19) 0.0462(19) Uani 1 1 d . U . . .
H79A H 0.267581 0.493898 0.595676 0.069 Uiso 1 1 calc R U . . .
H79B H 0.225267 0.437682 0.566423 0.069 Uiso 1 1 calc R U . . .
H79C H 0.266318 0.363766 0.592239 0.069 Uiso 1 1 calc R U . . .
C80 C 0.1857(3) 0.1978(5) 0.64611(17) 0.0302(14) Uani 1 1 d . U . . .
H80A H 0.150464 0.211305 0.629354 0.036 Uiso 1 1 calc R U . . .
H80B H 0.170086 0.151855 0.662922 0.036 Uiso 1 1 calc R U . . .
C81 C 0.2363(3) 0.1351(6) 0.63120(18) 0.0356(15) Uani 1 1 d . U . . .
H81A H 0.253185 0.180917 0.615085 0.053 Uiso 1 1 calc R U . . .
H81B H 0.218379 0.068548 0.620955 0.053 Uiso 1 1 calc R U . . .
H81C H 0.269722 0.115469 0.647984 0.053 Uiso 1 1 calc R U . . .
C82 C 0.6912(6) 0.8606(7) 0.6662(2) 0.066(3) Uani 1 1 d . U . . .
C83 C 0.6997(5) 0.9777(6) 0.66856(18) 0.055(2) Uani 1 1 d . U . . .
C84 C 0.6964(5) 1.0568(6) 0.64469(18) 0.048(2) Uani 1 1 d . U . . .
C85 C 0.7095(4) 1.1578(6) 0.66068(17) 0.0367(16) Uani 1 1 d . U . . .
C86 C 0.7204(4) 1.1359(5) 0.69365(16) 0.0362(16) Uani 1 1 d . U . . .
C87 C 0.7356(4) 1.2053(5) 0.72258(15) 0.0317(14) Uani 1 1 d . U . . .
C88 C 0.7346(3) 1.3172(5) 0.72154(15) 0.0293(14) Uani 1 1 d . U . . .
H88 H 0.723696 1.354883 0.701892 0.035 Uiso 1 1 calc R U . . .
C89 C 0.750000 1.3740(7) 0.750000 0.034(2) Uani 1 2 d S TU P . .
H89 H 0.750002 1.451520 0.749999 0.041 Uiso 1 2 calc R U P . .
C90 C 0.6794(5) 1.0373(7) 0.60933(19) 0.058(2) Uani 1 1 d . U . . .
H90A H 0.667677 1.107620 0.598660 0.070 Uiso 1 1 calc R U . . .
H90B H 0.642738 0.988369 0.606230 0.070 Uiso 1 1 calc R U . . .
C91 C 0.7322(7) 0.9870(10) 0.5939(2) 0.089(4) Uani 1 1 d . U . . .
H91A H 0.770033 1.030634 0.599085 0.133 Uiso 1 1 calc R U . . .
H91B H 0.721454 0.985299 0.570513 0.133 Uiso 1 1 calc R U . . .
H91C H 0.739475 0.912472 0.601882 0.133 Uiso 1 1 calc R U . . .
C92 C 0.7124(4) 1.2672(6) 0.64395(17) 0.0381(16) Uani 1 1 d . U . . .
H92A H 0.691142 1.261202 0.621832 0.046 Uiso 1 1 calc R U . . .
H92B H 0.689903 1.322345 0.655508 0.046 Uiso 1 1 calc R U . . .
C93 C 0.7779(4) 1.3046(9) 0.6426(2) 0.058(2) Uani 1 1 d . U . . .
H93A H 0.798141 1.316391 0.664429 0.087 Uiso 1 1 calc R U . . .
H93B H 0.777757 1.373067 0.630470 0.087 Uiso 1 1 calc R U . . .
H93C H 0.800897 1.248856 0.631933 0.087 Uiso 1 1 calc R U . . .
N1 N 0.3275(2) 0.7254(4) 0.52054(12) 0.0265(11) Uani 1 1 d . U . . .
H1 H 0.363811 0.708347 0.530997 0.032 Uiso 1 1 calc R U . . .
N2 N 0.4190(2) 0.6694(4) 0.48518(12) 0.0239(10) Uani 1 1 d . U . . .
N3 N 0.5281(2) 0.6512(4) 0.52162(12) 0.0225(10) Uani 1 1 d . U . . .
H3 H 0.495604 0.669331 0.531421 0.027 Uiso 1 1 calc R U . . .
N4 N 0.5522(3) 0.4557(7) 0.72068(15) 0.0512(18) Uani 1 1 d . U . . .
H4 H 0.583405 0.458911 0.736088 0.061 Uiso 1 1 calc R U . . .
N5 N 0.5193(3) 0.4295(8) 0.78061(16) 0.056(2) Uani 1 1 d . U . . .
N6 N 0.6079(3) 0.4984(7) 0.82458(15) 0.0493(18) Uani 1 1 d . U . . .
H6 H 0.617606 0.489605 0.804906 0.059 Uiso 1 1 calc R U . . .
N7 N 0.4226(3) 1.0084(7) 0.70805(15) 0.062(2) Uani 1 1 d . U . . .
H7A H 0.403879 1.006307 0.725622 0.074 Uiso 1 1 calc R U . . .
N8 N 0.4904(4) 1.0608(8) 0.76263(17) 0.067(2) Uani 1 1 d . U . . .
N9 N 0.4340(3) 0.9988(6) 0.81209(14) 0.0439(16) Uani 1 1 d . U . . .
H9A H 0.415298 0.988188 0.792588 0.053 Uiso 1 1 calc R U . . .
N10 N 0.2405(2) 0.4363(4) 0.69607(12) 0.0254(11) Uani 1 1 d . U . . .
H10 H 0.253544 0.470084 0.714107 0.031 Uiso 1 1 calc R U . . .
N11 N 0.250000 0.3142(6) 0.750000 0.0248(15) Uani 1 2 d S TU P . .
N12 N 0.7156(4) 1.0269(5) 0.69729(14) 0.0481(18) Uani 1 1 d . U . . .
H12 H 0.721885 0.992398 0.715791 0.058 Uiso 1 1 calc R U . . .
N13 N 0.750000 1.1497(7) 0.750000 0.040(2) Uani 1 2 d S TU P . .
O2H O 0.750000 0.7005(7) 0.750000 0.066(3) Uani 1 2 d S TU P . .
O3H O 0.250000 0.7583(5) 0.750000 0.0321(14) Uani 1 2 d S TU P . .
O1 O 0.2338(2) 0.8165(4) 0.58055(10) 0.0343(11) Uani 1 1 d . U . . .
O2 O 0.3290(2) 0.7465(4) 0.58707(10) 0.0337(11) Uani 1 1 d . U . . .
O1W O 0.4439(2) 0.7566(5) 0.56381(11) 0.0401(12) Uani 1 1 d . U . . .
O3 O 0.5613(2) 0.6911(5) 0.58771(11) 0.0414(12) Uani 1 1 d . U . . .
O4 O 0.6597(2) 0.6437(4) 0.58299(10) 0.0294(10) Uani 1 1 d . U . . .
O5 O 0.6150(2) 0.5707(4) 0.65307(11) 0.0373(11) Uani 1 1 d . U . . .
O6 O 0.6507(2) 0.5642(4) 0.70540(11) 0.0350(11) Uani 1 1 d . U . . .
O7 O 0.7141(3) 0.5829(6) 0.81203(13) 0.0528(15) Uani 1 1 d . U . . .
O8 O 0.7431(3) 0.6235(5) 0.86374(14) 0.0517(15) Uani 1 1 d . U . . .
O9 O 0.3177(2) 0.8741(4) 0.64925(10) 0.0282(9) Uani 1 1 d . U . . .
O10 O 0.3148(2) 0.8982(4) 0.70216(11) 0.0324(10) Uani 1 1 d . U . . .
O11 O 0.3310(2) 0.8778(5) 0.80825(11) 0.0422(13) Uani 1 1 d . U . . .
O12 O 0.3303(2) 0.8771(4) 0.86137(10) 0.0299(10) Uani 1 1 d . U . . .
O13 O 0.2288(2) 0.6458(3) 0.63583(10) 0.0262(9) Uani 1 1 d . U . . .
O14 O 0.2548(2) 0.6531(4) 0.68923(11) 0.0343(11) Uani 1 1 d . U . . .
O15 O 0.6695(4) 0.8194(4) 0.63991(13) 0.0649(19) Uani 1 1 d . U . . .
O16 O 0.7016(4) 0.8064(4) 0.69219(14) 0.080(2) Uani 1 1 d . U . . .
Zn1 Zn 0.24552(4) 0.79894(7) 0.62672(2) 0.02239(18) Uani 1 1 d . U . . .
Zn2 Zn 0.24536(4) 0.80123(6) 0.70610(2) 0.02071(18) Uani 1 1 d . U . . .
Zn3 Zn 0.66667(5) 0.66563(7) 0.62857(2) 0.0321(2) Uani 1 1 d . U . . .
Zn4 Zn 0.72155(5) 0.65938(7) 0.70699(2) 0.0345(2) Uani 1 1 d . U . . .
O1C O 0.3087(4) 0.5515(7) 0.7520(2) 0.0291(19) Uani 0.5 1 d . U P C 2
N1C N 0.4004(6) 0.6465(10) 0.7632(3) 0.039(3) Uani 0.5 1 d . U P C 2
C1C C 0.3571(9) 0.5821(16) 0.7724(5) 0.057(4) Uani 0.5 1 d . U P C 2
H1C H 0.360526 0.557085 0.794003 0.068 Uiso 0.5 1 calc R U P C 2
C2C C 0.4135(14) 0.691(2) 0.7393(8) 0.093(8) Uani 0.5 1 d . U P C 2
H2C1 H 0.435284 0.639648 0.726426 0.139 Uiso 0.5 1 d R U P C 2
H2C2 H 0.439640 0.755315 0.744296 0.139 Uiso 0.5 1 d R U P C 2
H2C3 H 0.374101 0.712951 0.727132 0.139 Uiso 0.5 1 d R U P C 2
C3C C 0.4454(16) 0.671(2) 0.7887(8) 0.104(9) Uani 0.5 1 d . U P C 2
H3C1 H 0.452805 0.749717 0.789617 0.156 Uiso 0.5 1 d R U P C 2
H3C2 H 0.483946 0.633146 0.784836 0.156 Uiso 0.5 1 d R U P C 2
H3C3 H 0.432351 0.646020 0.809170 0.156 Uiso 0.5 1 d R U P C 2
N1A N 0.5086(4) 1.0054(8) 0.5011(2) 0.023(2) Uani 0.5 1 d D U P D -1
C1A C 0.4959(5) 0.8986(8) 0.4835(2) 0.033(3) Uani 0.5 1 d D U P D -1
H1A1 H 0.533343 0.851801 0.487827 0.040 Uiso 0.5 1 calc R U P D -1
H1A2 H 0.461342 0.861294 0.492759 0.040 Uiso 0.5 1 calc R U P D -1
C2A C 0.4794(11) 0.9062(16) 0.4475(3) 0.034(5) Uani 0.5 1 d D U P D -1
H2A1 H 0.436801 0.934105 0.442846 0.051 Uiso 0.5 1 calc R U P D -1
H2A2 H 0.482161 0.833598 0.437982 0.051 Uiso 0.5 1 calc R U P D -1
H2A3 H 0.508464 0.955815 0.438516 0.051 Uiso 0.5 1 calc R U P D -1
C3A C 0.5200(6) 0.9827(9) 0.5366(2) 0.035(3) Uani 0.5 1 d D U P D -1
H3A1 H 0.481862 0.949252 0.543399 0.042 Uiso 0.5 1 calc R U P D -1
H3A2 H 0.553714 0.927689 0.540190 0.042 Uiso 0.5 1 calc R U P D -1
C4A C 0.5375(11) 1.0786(16) 0.5584(4) 0.039(6) Uani 0.5 1 d D U P D -1
H4A1 H 0.574030 1.115342 0.551442 0.059 Uiso 0.5 1 calc R U P D -1
H4A2 H 0.547366 1.052740 0.580510 0.059 Uiso 0.5 1 calc R U P D -1
H4A3 H 0.502551 1.129907 0.557353 0.059 Uiso 0.5 1 calc R U P D -1
C5A C 0.4533(5) 1.0804(9) 0.4942(3) 0.045(4) Uani 0.5 1 d D U P D -1
H5A1 H 0.462392 1.148800 0.506407 0.054 Uiso 0.5 1 calc R U P D -1
H5A2 H 0.449353 1.099302 0.471112 0.054 Uiso 0.5 1 calc R U P D -1
C6A C 0.3911(6) 1.0381(18) 0.5019(7) 0.064(7) Uani 0.5 1 d D U P D -1
H6A1 H 0.390085 0.958404 0.499801 0.096 Uiso 0.5 1 calc R U P D -1
H6A2 H 0.357781 1.070132 0.487056 0.096 Uiso 0.5 1 calc R U P D -1
H6A3 H 0.385000 1.058224 0.524006 0.096 Uiso 0.5 1 calc R U P D -1
C7A C 0.5651(5) 1.0590(8) 0.4896(3) 0.034(3) Uani 0.5 1 d D U P D -1
H7A1 H 0.557047 1.068444 0.466072 0.040 Uiso 0.5 1 calc R U P D -1
H7A2 H 0.569467 1.132807 0.499255 0.040 Uiso 0.5 1 calc R U P D -1
C8A C 0.6263(6) 1.0000(15) 0.4970(6) 0.047(5) Uani 0.5 1 d D U P D -1
H8A1 H 0.638677 1.000903 0.520237 0.071 Uiso 0.5 1 calc R U P D -1
H8A2 H 0.658322 1.036538 0.486042 0.071 Uiso 0.5 1 calc R U P D -1
H8A3 H 0.621755 0.924305 0.489565 0.071 Uiso 0.5 1 calc R U P D -1
O1A O 0.7075(5) 0.9094(7) 0.7570(2) 0.034(2) Uani 0.5 1 d . U P E 2
N1B N 0.6232(6) 0.8468(12) 0.7756(3) 0.045(3) Uani 0.5 1 d . U P E 2
C1AA C 0.6749(7) 0.8943(12) 0.7791(3) 0.035(3) Uani 0.5 1 d . U P E 2
H1AA H 0.690044 0.920226 0.799916 0.042 Uiso 0.5 1 calc R U P E 2
C2AA C 0.5947(8) 0.7937(16) 0.7472(5) 0.057(5) Uani 0.5 1 d . U P E 2
H2A4 H 0.598311 0.840525 0.728556 0.085 Uiso 0.5 1 calc R U P E 2
H2A5 H 0.550638 0.780211 0.749288 0.085 Uiso 0.5 1 calc R U P E 2
H2A6 H 0.615854 0.724132 0.744412 0.085 Uiso 0.5 1 calc R U P E 2
C3AA C 0.5902(10) 0.816(2) 0.8056(6) 0.065(6) Uani 0.5 1 d . U P E 2
H3A3 H 0.615847 0.839438 0.825118 0.098 Uiso 0.5 1 calc R U P E 2
H3A4 H 0.584464 0.736385 0.806193 0.098 Uiso 0.5 1 calc R U P E 2
H3A5 H 0.549431 0.851733 0.804283 0.098 Uiso 0.5 1 calc R U P E 2
N1Z N 0.4917(8) 0.7296(15) 0.7597(4) 0.127(5) Uani 0.5 1 d D U P F 1
C1Z C 0.4498(13) 0.767(2) 0.7842(6) 0.131(6) Uani 0.5 1 d D U P F 1
H1Z1 H 0.465304 0.838262 0.793008 0.158 Uiso 0.5 1 calc R U P F 1
H1Z2 H 0.407416 0.778992 0.773125 0.158 Uiso 0.5 1 calc R U P F 1
C2Z C 0.4453(19) 0.689(3) 0.8120(7) 0.142(10) Uani 0.5 1 d D U P F 1
H2Z1 H 0.487274 0.672756 0.822370 0.213 Uiso 0.5 1 calc R U P F 1
H2Z2 H 0.425256 0.621096 0.803887 0.213 Uiso 0.5 1 calc R U P F 1
H2Z3 H 0.420615 0.722504 0.827578 0.213 Uiso 0.5 1 calc R U P F 1
C3Z C 0.4614(11) 0.6316(17) 0.7425(7) 0.128(6) Uani 0.5 1 d D U P F 1
H3Z1 H 0.485560 0.612995 0.724519 0.154 Uiso 0.5 1 calc R U P F 1
H3Z2 H 0.465072 0.569153 0.757581 0.154 Uiso 0.5 1 calc R U P F 1
C4Z C 0.3937(12) 0.643(3) 0.7292(10) 0.129(10) Uani 0.5 1 d D U P F 1
H4Z1 H 0.370153 0.674890 0.745483 0.193 Uiso 0.5 1 calc R U P F 1
H4Z2 H 0.376654 0.570285 0.723224 0.193 Uiso 0.5 1 calc R U P F 1
H4Z3 H 0.390308 0.689641 0.710140 0.193 Uiso 0.5 1 calc R U P F 1
C5Z C 0.4993(13) 0.8195(17) 0.7360(5) 0.131(6) Uani 0.5 1 d D U P F 1
H5Z1 H 0.524317 0.878257 0.747354 0.157 Uiso 0.5 1 calc R U P F 1
H5Z2 H 0.457509 0.850081 0.729043 0.157 Uiso 0.5 1 calc R U P F 1
C6Z C 0.5294(13) 0.790(2) 0.7061(5) 0.100(7) Uani 0.5 1 d D U P F 1
H6Z1 H 0.565893 0.743672 0.712119 0.150 Uiso 0.5 1 calc R U P F 1
H6Z2 H 0.542445 0.856777 0.695888 0.150 Uiso 0.5 1 calc R U P F 1
H6Z3 H 0.499376 0.750390 0.691115 0.150 Uiso 0.5 1 calc R U P F 1
C7Z C 0.5537(10) 0.6988(19) 0.7778(7) 0.122(6) Uani 0.5 1 d D U P F 1
H7Z1 H 0.546105 0.651877 0.796157 0.146 Uiso 0.5 1 calc R U P F 1
H7Z2 H 0.577434 0.655161 0.763401 0.146 Uiso 0.5 1 calc R U P F 1
C8Z C 0.5934(15) 0.795(3) 0.7903(10) 0.139(11) Uani 0.5 1 d D U P F 1
H8Z1 H 0.637523 0.778165 0.789446 0.208 Uiso 0.5 1 d R U P F 1
H8Z2 H 0.586010 0.809630 0.812506 0.208 Uiso 0.5 1 d R U P F 1
H8Z3 H 0.581977 0.859489 0.777042 0.208 Uiso 0.5 1 d R U P F 1

loop_
_atom_site_aniso_label
_atom_site_aniso_U_11
_atom_site_aniso_U_22
_atom_site_aniso_U_33
_atom_site_aniso_U_23
_atom_site_aniso_U_13
_atom_site_aniso_U_12
C1 0.032(3) 0.041(4) 0.024(3) 0.001(3) 0.007(3) 0.004(3)
C2 0.032(3) 0.066(5) 0.024(3) 0.000(3) 0.005(3) 0.013(3)
C5 0.032(3) 0.048(4) 0.017(3) -0.003(3) 0.003(2) 0.007(3)
C3 0.027(6) 0.038(7) 0.024(6) -0.002(6) 0.002(5) 0.010(6)
C4 0.036(8) 0.044(8) 0.023(7) 0.003(6) 0.003(6) 0.002(7)
C16 0.028(6) 0.063(8) 0.030(6) -0.002(6) 0.010(5) 0.016(6)
C17 0.068(12) 0.105(15) 0.083(13) -0.005(12) 0.020(11) 0.046(12)
C18 0.038(7) 0.051(9) 0.031(7) 0.001(7) 0.005(6) 0.007(7)
C19 0.030(8) 0.080(13) 0.028(8) 0.000(9) 0.008(6) -0.021(10)
C3E 0.030(6) 0.044(7) 0.029(6) -0.003(6) 0.004(5) 0.006(6)
C4E 0.022(6) 0.043(8) 0.027(6) -0.010(6) -0.001(5) 0.008(6)
C16A 0.039(6) 0.069(8) 0.035(6) -0.007(6) 0.008(5) 0.019(6)
C17A 0.063(11) 0.120(15) 0.063(11) -0.014(11) 0.003(9) -0.003(11)
C18A 0.036(7) 0.034(7) 0.028(6) -0.003(5) 0.007(5) 0.003(6)
C19A 0.044(9) 0.041(8) 0.045(8) 0.006(7) 0.008(7) 0.004(8)
C6 0.024(3) 0.028(3) 0.022(3) 0.004(2) 0.004(2) 0.001(2)
C7 0.031(3) 0.024(3) 0.024(3) 0.002(2) 0.000(2) 0.002(2)
C8 0.027(3) 0.031(3) 0.016(3) -0.001(2) -0.002(2) 0.004(2)
C9 0.026(3) 0.028(3) 0.023(3) -0.001(2) 0.003(2) -0.002(2)
C10 0.023(3) 0.025(3) 0.019(3) 0.000(2) 0.003(2) 0.000(2)
C11 0.032(3) 0.027(3) 0.017(3) 0.001(2) 0.002(2) -0.004(2)
C12 0.026(3) 0.041(4) 0.021(3) 0.001(3) 0.001(2) 0.000(3)
C13 0.025(3) 0.042(4) 0.024(3) -0.001(3) 0.005(2) -0.002(3)
C14 0.025(3) 0.034(3) 0.022(3) 0.004(2) -0.002(2) -0.008(2)
C15 0.029(3) 0.031(3) 0.020(3) 0.003(2) 0.003(2) -0.005(3)
C20 0.029(3) 0.070(5) 0.027(3) -0.004(3) 0.001(3) 0.005(3)
C21 0.031(4) 0.079(6) 0.033(4) 0.001(4) 0.005(3) 0.000(4)
C22 0.033(4) 0.062(5) 0.028(3) 0.003(3) 0.003(3) 0.001(3)
C23 0.032(4) 0.085(7) 0.066(6) 0.017(5) 0.001(4) -0.008(4)
C24 0.031(3) 0.049(4) 0.027(3) 0.000(3) 0.008(3) 0.007(3)
C25 0.024(3) 0.081(5) 0.028(3) 0.000(3) 0.003(3) 0.001(3)
C26 0.022(3) 0.084(5) 0.035(4) -0.004(4) 0.001(3) 0.001(3)
C27 0.025(3) 0.114(7) 0.032(4) -0.003(4) 0.007(3) -0.004(4)
C28 0.025(3) 0.119(7) 0.034(4) 0.004(4) 0.009(3) -0.013(4)
C29 0.029(4) 0.127(7) 0.039(4) 0.009(5) 0.004(3) -0.012(4)
C30 0.036(4) 0.132(8) 0.035(4) 0.008(5) 0.003(3) -0.017(5)
C31 0.032(4) 0.128(7) 0.042(4) 0.007(5) 0.008(3) -0.013(5)
C32 0.028(4) 0.113(7) 0.032(4) 0.011(4) 0.011(3) -0.001(4)
C33 0.034(4) 0.112(7) 0.028(4) 0.007(4) 0.006(3) 0.007(4)
C34 0.028(3) 0.097(6) 0.027(3) 0.002(4) 0.008(3) 0.006(4)
C35 0.058(5) 0.084(6) 0.035(4) 0.004(4) 0.020(4) 0.015(4)
C36 0.054(5) 0.078(6) 0.032(4) -0.005(4) 0.006(3) 0.024(4)
C37 0.035(4) 0.076(5) 0.027(3) -0.008(3) -0.004(3) 0.015(4)
C38 0.033(4) 0.060(5) 0.037(4) -0.023(3) -0.008(3) 0.018(3)
C39 0.028(4) 0.094(6) 0.039(4) 0.000(4) 0.003(3) -0.004(4)
C40 0.073(7) 0.139(10) 0.051(6) 0.020(6) -0.003(5) 0.050(7)
C41 0.033(4) 0.136(8) 0.038(4) -0.002(5) 0.006(3) -0.006(5)
C42 0.034(5) 0.176(12) 0.058(6) -0.019(7) 0.014(4) -0.043(6)
C43 0.056(9) 0.087(10) 0.039(7) -0.010(7) 0.024(7) -0.016(7)
C44 0.054(10) 0.123(14) 0.108(13) -0.035(11) 0.052(10) -0.013(10)
C43A 0.065(11) 0.070(11) 0.057(11) -0.009(8) 0.019(9) -0.009(9)
C44A 0.054(12) 0.093(15) 0.059(12) 0.000(11) -0.006(10) 0.007(11)
C45 0.103(7) 0.097(7) 0.045(5) -0.012(5) 0.017(5) 0.009(6)
C46 0.143(12) 0.117(11) 0.080(8) -0.041(8) 0.014(8) 0.032(9)
C47 0.025(3) 0.037(3) 0.024(3) -0.002(2) 0.004(2) -0.003(3)
C48 0.040(4) 0.071(5) 0.028(3) -0.004(3) 0.008(3) -0.021(4)
C49 0.037(4) 0.073(5) 0.036(4) -0.006(4) 0.012(3) -0.021(4)
C50 0.050(5) 0.108(7) 0.035(4) -0.007(4) 0.017(4) -0.042(5)
C51 0.058(5) 0.120(7) 0.031(4) -0.010(4) 0.016(4) -0.061(5)
C52 0.068(6) 0.130(8) 0.036(4) -0.008(5) 0.011(4) -0.059(6)
C53 0.067(6) 0.136(8) 0.049(5) -0.006(5) 0.025(4) -0.065(6)
C54 0.065(5) 0.122(7) 0.050(5) -0.012(5) 0.015(4) -0.054(5)
C55 0.041(4) 0.103(6) 0.041(4) -0.007(4) 0.008(3) -0.038(4)
C56 0.045(4) 0.088(6) 0.036(4) -0.006(4) 0.007(3) -0.031(4)
C57 0.029(3) 0.069(5) 0.024(3) -0.006(3) 0.003(3) -0.016(3)
C58 0.039(4) 0.074(5) 0.034(4) 0.011(4) -0.004(3) -0.024(4)
C59 0.043(4) 0.066(5) 0.031(4) 0.003(3) 0.001(3) -0.027(4)
C60 0.023(3) 0.033(3) 0.024(3) -0.001(2) 0.006(2) -0.002(2)
C61 0.020(3) 0.029(3) 0.023(3) 0.002(2) 0.002(2) 0.001(2)
C62 0.037(4) 0.059(4) 0.026(3) -0.004(3) 0.012(3) -0.014(3)
C63 0.050(5) 0.059(5) 0.030(4) -0.001(3) 0.019(3) -0.007(4)
C64 0.051(5) 0.112(7) 0.034(4) -0.005(4) 0.013(4) -0.040(5)
C65 0.069(6) 0.117(9) 0.054(5) -0.025(6) 0.036(5) -0.056(6)
C66 0.088(7) 0.125(8) 0.077(7) 0.037(6) 0.016(6) -0.009(7)
C67 0.169(15) 0.128(13) 0.153(14) 0.021(11) 0.028(12) -0.026(12)
C68 0.064(6) 0.076(6) 0.101(7) 0.015(6) -0.018(5) -0.029(5)
C69 0.079(9) 0.129(12) 0.174(14) -0.037(11) 0.011(9) 0.020(9)
C70 0.023(3) 0.026(3) 0.025(3) 0.000(2) 0.005(2) 0.000(2)
C71 0.025(3) 0.028(3) 0.024(3) -0.001(2) 0.003(2) 0.002(2)
C72 0.023(3) 0.030(3) 0.027(3) -0.004(2) 0.000(2) 0.001(2)
C73 0.021(3) 0.025(3) 0.034(3) -0.003(2) 0.001(2) -0.003(2)
C74 0.027(3) 0.026(3) 0.032(3) -0.004(2) 0.006(3) -0.002(2)
C75 0.022(3) 0.024(3) 0.033(3) 0.000(2) 0.007(2) -0.001(2)
C76 0.056(4) 0.024(3) 0.036(4) -0.004(3) 0.015(3) -0.001(3)
C77 0.078(7) 0.029(5) 0.044(5) 0.000 0.011(5) 0.000
C78 0.033(3) 0.035(3) 0.031(3) -0.006(3) 0.006(3) 0.000(3)
C79 0.047(4) 0.058(5) 0.036(4) -0.006(4) 0.019(3) 0.000(4)
C80 0.027(3) 0.027(3) 0.037(3) -0.007(3) 0.006(3) -0.002(3)
C81 0.034(4) 0.033(4) 0.040(4) -0.007(3) 0.007(3) 0.000(3)
C82 0.125(7) 0.035(4) 0.032(4) 0.002(3) -0.019(4) 0.013(5)
C83 0.108(7) 0.027(4) 0.027(3) 0.000(3) -0.008(4) 0.009(4)
C84 0.083(6) 0.030(4) 0.026(3) -0.001(3) -0.006(4) 0.012(4)
C85 0.051(4) 0.032(3) 0.027(3) 0.001(3) 0.007(3) 0.004(3)
C86 0.066(5) 0.017(3) 0.025(3) -0.002(2) 0.004(3) 0.000(3)
C87 0.051(4) 0.021(3) 0.024(3) 0.000(2) 0.004(3) 0.002(3)
C88 0.037(3) 0.026(3) 0.025(3) 0.003(2) 0.004(3) 0.003(3)
C89 0.049(5) 0.018(4) 0.036(5) 0.000 0.003(4) 0.000
C90 0.105(7) 0.037(4) 0.032(4) 0.000(3) 0.000(4) 0.017(4)
C91 0.164(12) 0.073(7) 0.030(4) 0.002(4) 0.018(6) 0.041(7)
C92 0.054(4) 0.035(4) 0.026(3) 0.000(3) 0.006(3) 0.001(3)
C93 0.057(5) 0.075(6) 0.044(5) 0.001(4) 0.015(4) -0.011(5)
N1 0.025(3) 0.038(3) 0.017(2) -0.001(2) 0.0020(19) 0.007(2)
N2 0.027(3) 0.027(3) 0.018(2) 0.0007(19) 0.0014(19) 0.002(2)
N3 0.020(2) 0.027(2) 0.020(2) -0.0006(19) 0.0015(19) 0.000(2)
N4 0.018(3) 0.110(6) 0.025(3) 0.006(3) 0.002(2) 0.000(3)
N5 0.020(3) 0.116(6) 0.031(3) 0.006(4) 0.005(2) -0.005(3)
N6 0.028(3) 0.096(5) 0.025(3) -0.013(3) 0.005(2) 0.009(3)
N7 0.056(4) 0.110(6) 0.025(3) -0.007(3) 0.020(3) -0.050(4)
N8 0.053(4) 0.116(6) 0.033(3) -0.009(4) 0.008(3) -0.047(4)
N9 0.031(3) 0.077(4) 0.023(3) -0.009(3) 0.002(2) -0.027(3)
N10 0.026(3) 0.024(3) 0.025(3) -0.002(2) 0.000(2) -0.001(2)
N11 0.021(3) 0.019(3) 0.033(4) 0.000 -0.002(3) 0.000
N12 0.102(5) 0.019(3) 0.020(3) 0.004(2) -0.006(3) 0.001(3)
N13 0.073(6) 0.026(4) 0.021(4) 0.000 0.008(4) 0.000
O2H 0.120(7) 0.037(4) 0.030(4) 0.000 -0.035(4) 0.000
O3H 0.049(4) 0.035(3) 0.014(3) 0.000 0.009(3) 0.000
O1 0.034(2) 0.054(3) 0.017(2) 0.0005(19) 0.0100(18) 0.008(2)
O2 0.030(2) 0.054(3) 0.017(2) -0.001(2) 0.0030(18) 0.002(2)
O1W 0.039(3) 0.058(3) 0.024(2) -0.008(2) 0.004(2) 0.006(2)
O3 0.035(3) 0.067(4) 0.022(2) -0.007(2) 0.003(2) -0.002(3)
O4 0.031(2) 0.042(3) 0.0148(19) -0.0041(17) -0.0016(17) -0.002(2)
O5 0.038(3) 0.050(3) 0.024(2) 0.001(2) 0.005(2) 0.004(2)
O6 0.032(2) 0.050(3) 0.022(2) 0.005(2) -0.0038(18) -0.002(2)
O7 0.034(3) 0.085(4) 0.038(3) -0.029(3) -0.001(2) -0.001(3)
O8 0.040(3) 0.063(3) 0.048(3) -0.024(3) -0.016(2) 0.018(3)
O9 0.024(2) 0.036(2) 0.026(2) -0.0026(18) 0.0074(17) -0.0065(18)
O10 0.035(2) 0.039(3) 0.025(2) -0.0043(19) 0.0103(19) -0.015(2)
O11 0.031(2) 0.076(4) 0.020(2) -0.005(2) 0.0036(19) -0.019(2)
O12 0.026(2) 0.041(3) 0.025(2) 0.0035(19) 0.0098(18) -0.0060(19)
O13 0.035(2) 0.020(2) 0.023(2) -0.0048(16) 0.0026(18) 0.0036(17)
O14 0.055(3) 0.022(2) 0.025(2) -0.0033(18) 0.006(2) -0.003(2)
O15 0.127(6) 0.026(3) 0.034(3) -0.001(2) -0.024(3) 0.008(3)
O16 0.164(7) 0.023(3) 0.040(3) 0.001(2) -0.043(4) 0.000(3)
Zn1 0.0248(4) 0.0257(4) 0.0171(4) 0.0003(3) 0.0043(3) -0.0001(3)
Zn2 0.0221(4) 0.0233(4) 0.0173(4) 0.0001(3) 0.0046(3) -0.0007(3)
Zn3 0.0529(6) 0.0238(4) 0.0174(4) -0.0004(3) -0.0052(4) 0.0010(4)
Zn4 0.0574(6) 0.0205(4) 0.0215(4) 0.0023(3) -0.0140(4) -0.0064(4)
O1C 0.028(4) 0.032(5) 0.027(4) -0.004(4) 0.002(4) -0.006(4)
N1C 0.026(5) 0.033(5) 0.058(7) -0.002(5) 0.000(5) 0.001(4)
C1C 0.053(8) 0.056(8) 0.064(8) -0.006(7) 0.020(7) 0.004(7)
C2C 0.092(15) 0.080(14) 0.115(16) -0.006(13) 0.050(13) 0.027(12)
C3C 0.131(18) 0.076(14) 0.105(16) -0.015(13) 0.014(15) 0.019(13)
N1A 0.027(7) 0.017(4) 0.025(4) -0.001(3) 0.005(4) 0.000(4)
C1A 0.034(6) 0.031(6) 0.036(6) -0.004(5) 0.011(5) -0.007(5)
C2A 0.034(12) 0.044(9) 0.024(8) -0.012(7) 0.002(7) -0.001(7)
C3A 0.037(6) 0.040(6) 0.030(6) 0.006(5) 0.006(5) 0.003(5)
C4A 0.031(12) 0.049(10) 0.039(9) 0.003(8) 0.005(8) -0.015(9)
C5A 0.057(7) 0.034(6) 0.044(7) -0.004(5) 0.002(6) 0.013(6)
C6A 0.047(11) 0.089(15) 0.055(11) -0.018(12) 0.004(10) -0.005(11)
C7A 0.043(6) 0.026(6) 0.033(6) 0.001(5) 0.012(5) -0.009(5)
C8A 0.047(10) 0.054(10) 0.042(9) -0.004(8) 0.010(8) -0.008(9)
O1A 0.042(5) 0.024(4) 0.034(5) 0.002(4) -0.002(4) -0.001(4)
N1B 0.035(6) 0.052(6) 0.049(6) -0.010(5) 0.009(5) 0.004(5)
C1AA 0.042(6) 0.038(6) 0.027(6) 0.004(5) 0.013(5) 0.000(5)
C2AA 0.038(8) 0.060(10) 0.072(11) -0.005(9) 0.001(8) -0.011(8)
C3AA 0.048(9) 0.073(12) 0.080(12) 0.027(10) 0.030(9) 0.013(9)
N1Z 0.135(7) 0.124(7) 0.122(7) -0.005(5) 0.013(5) 0.006(5)
C1Z 0.137(9) 0.130(9) 0.128(9) -0.005(7) 0.019(7) 0.007(7)
C2Z 0.161(15) 0.136(15) 0.131(15) 0.004(13) 0.027(13) 0.018(13)
C3Z 0.130(9) 0.128(9) 0.125(9) -0.007(7) 0.009(7) 0.001(7)
C4Z 0.121(15) 0.133(15) 0.129(15) -0.006(13) 0.001(13) 0.027(13)
C5Z 0.138(9) 0.125(9) 0.128(9) -0.001(7) 0.010(7) 0.004(7)
C6Z 0.106(13) 0.090(12) 0.102(13) 0.011(11) 0.008(11) 0.015(11)
C7Z 0.121(9) 0.117(9) 0.126(9) -0.007(7) 0.007(7) 0.005(7)
C8Z 0.136(16) 0.141(16) 0.135(16) -0.017(14) -0.006(14) 0.021(13)

loop_
_atom_type_symbol
_atom_type_description
_atom_type_scat_dispersion_real
_atom_type_scat_dispersion_imag
_atom_type_scat_source
C C 0.0181 0.0091 'International Tables Vol C Tables 4.2.6.8 and 6.1.1.4'
H H 0.0000 0.0000 'International Tables Vol C Tables 4.2.6.8 and 6.1.1.4'
N N 0.0311 0.0180 'International Tables Vol C Tables 4.2.6.8 and 6.1.1.4'
O O 0.0492 0.0322 'International Tables Vol C Tables 4.2.6.8 and 6.1.1.4'
Zn Zn -1.5491 0.6778 'International Tables Vol C Tables 4.2.6.8 and 6.1.1.4'

loop_
_geom_angle_atom_site_label_1
_geom_angle_atom_site_label_2
_geom_angle_atom_site_label_3
_geom_angle
_geom_angle_site_symmetry_1
_geom_angle_site_symmetry_3
O2 C1 O1 123.0(6) . .
O2 C1 C2 119.6(6) . .
O1 C1 C2 117.3(6) . .
N1 C2 C3E 106.7(7) . .
N1 C2 C3 106.4(7) . .
N1 C2 C1 121.7(6) . .
C3E C2 C1 129.4(8) . .
C3 C2 C1 130.1(8) . .
N1 C5 C4E 107.2(9) . .
N1 C5 C4 105.7(10) . .
N1 C5 C6 119.3(6) . .
C4E C5 C6 132.7(9) . .
C4 C5 C6 133.9(10) . .
C4 C3 C2 105.2(11) . .
C4 C3 C16 127.2(15) . .
C2 C3 C16 126.9(12) . .
C3 C4 C5 109.1(11) . .
C3 C4 C18 125(2) . .
C5 C4 C18 126(2) . .
C3 C16 C17 110.2(8) . .
C3 C16 H16A 109.6 . .
C17 C16 H16A 109.6 . .
C3 C16 H16B 109.6 . .
C17 C16 H16B 109.6 . .
H16A C16 H16B 108.1 . .
C16 C17 H17A 109.3 . .
C16 C17 H17B 109.4 . .
H17A C17 H17B 109.5 . .
C16 C17 H17C 109.7 . .
H17A C17 H17C 109.5 . .
H17B C17 H17C 109.5 . .
C4 C18 C19 109.6(8) . .
C4 C18 H18A 109.7 . .
C19 C18 H18A 109.7 . .
C4 C18 H18B 109.7 . .
C19 C18 H18B 109.7 . .
H18A C18 H18B 108.2 . .
C18 C19 H19A 109.5 . .
C18 C19 H19B 109.5 . .
H19A C19 H19B 109.5 . .
C18 C19 H19C 109.4 . .
H19A C19 H19C 109.5 . .
H19B C19 H19C 109.5 . .
C2 C3E C4E 105.9(9) . .
C2 C3E C16A 126.8(12) . .
C4E C3E C16A 126.6(13) . .
C5 C4E C3E 106.7(10) . .
C5 C4E C18A 129.2(16) . .
C3E C4E C18A 124.1(15) . .
C3E C16A C17A 109.6(9) . .
C3E C16A H16C 109.8 . .
C17A C16A H16C 109.8 . .
C3E C16A H16D 109.8 . .
C17A C16A H16D 109.8 . .
H16C C16A H16D 108.2 . .
C16A C17A H17D 109.5 . .
C16A C17A H17E 109.5 . .
H17D C17A H17E 109.5 . .
C16A C17A H17F 109.5 . .
H17D C17A H17F 109.5 . .
H17E C17A H17F 109.5 . .
C4E C18A C19A 110.9(8) . .
C4E C18A H18C 109.5 . .
C19A C18A H18C 109.5 . .
C4E C18A H18D 109.5 . .
C19A C18A H18D 109.5 . .
H18C C18A H18D 108.0 . .
C18A C19A H19D 109.5 . .
C18A C19A H19E 109.5 . .
H19D C19A H19E 109.5 . .
C18A C19A H19F 109.5 . .
H19D C19A H19F 109.5 . .
H19E C19A H19F 109.5 . .
N2 C6 C7 122.4(6) . .
N2 C6 C5 113.7(5) . .
C7 C6 C5 123.9(6) . .
C6 C7 C8 118.9(6) . .
C6 C7 H7 120.6 . .
C8 C7 H7 120.6 . .
C7 C8 C9 119.7(6) . .
C7 C8 H8 120.1 . .
C9 C8 H8 120.1 . .
C8 C9 C10 118.6(6) . .
C8 C9 H9 120.7 . .
C10 C9 H9 120.7 . .
N2 C10 C9 121.1(6) . .
N2 C10 C11 114.9(5) . .
C9 C10 C11 124.0(6) . .
N3 C11 C12 107.8(5) . .
N3 C11 C10 118.3(6) . .
C12 C11 C10 133.9(6) . .
C11 C12 C13 107.1(6) . .
C11 C12 C20 128.0(6) . .
C13 C12 C20 124.8(6) . .
C14 C13 C12 107.0(6) . .
C14 C13 C22 126.9(6) . .
C12 C13 C22 126.1(6) . .
N3 C14 C13 108.2(5) . .
N3 C14 C15 120.2(6) . .
C13 C14 C15 131.5(6) . .
O3 C15 O4 122.0(6) . .
O3 C15 C14 122.1(6) . .
O4 C15 C14 115.9(6) . .
C21 C20 C12 111.8(7) . .
C21 C20 H20A 109.3 . .
C12 C20 H20A 109.3 . .
C21 C20 H20B 109.3 . .
C12 C20 H20B 109.3 . .
H20A C20 H20B 107.9 . .
C20 C21 H21A 109.5 . .
C20 C21 H21B 109.5 . .
H21A C21 H21B 109.5 . .
C20 C21 H21C 109.5 . .
H21A C21 H21C 109.5 . .
H21B C21 H21C 109.5 . .
C23 C22 C13 112.1(7) . .
C23 C22 H22A 109.2 . .
C13 C22 H22A 109.2 . .
C23 C22 H22B 109.2 . .
C13 C22 H22B 109.2 . .
H22A C22 H22B 107.9 . .
C22 C23 H23A 109.5 . .
C22 C23 H23B 109.5 . .
H23A C23 H23B 109.5 . .
C22 C23 H23C 109.5 . .
H23A C23 H23C 109.5 . .
H23B C23 H23C 109.5 . .
O5 C24 O6 125.1(7) . .
O5 C24 C25 120.1(7) . .
O6 C24 C25 114.8(6) . .
N4 C25 C26 107.3(7) . .
N4 C25 C24 119.0(6) . .
C26 C25 C24 133.2(7) . .
C27 C26 C25 106.6(7) . .
C27 C26 C39 126.3(7) . .
C25 C26 C39 126.7(8) . .
C26 C27 C28 107.9(7) . .
C26 C27 C41 123.6(8) . .
C28 C27 C41 128.2(8) . .
N4 C28 C27 108.0(7) . .
N4 C28 C29 118.4(7) . .
C27 C28 C29 133.5(7) . .
N5 C29 C30 122.4(8) . .
N5 C29 C28 114.1(8) . .
C30 C29 C28 123.5(8) . .
C29 C30 C31 118.5(9) . .
C29 C30 H30 120.8 . .
C31 C30 H30 120.8 . .
C32 C31 C30 120.2(9) . .
C32 C31 H31 119.9 . .
C30 C31 H31 119.9 . .
C31 C32 C33 117.3(8) . .
C31 C32 H32 121.3 . .
C33 C32 H32 121.3 . .
N5 C33 C32 123.0(8) . .
N5 C33 C34 112.7(8) . .
C32 C33 C34 124.2(8) . .
N6 C34 C35 106.9(8) . .
N6 C34 C33 117.4(7) . .
C35 C34 C33 135.4(8) . .
C34 C35 C36 107.5(8) . .
C34 C35 C43 134.5(13) . .
C36 C35 C43 118.0(12) . .
C34 C35 C43A 117.1(13) . .
C36 C35 C43A 135.4(13) . .
C35 C36 C37 107.9(8) . .
C35 C36 C45 130.5(9) . .
C37 C36 C45 121.4(10) . .
N6 C37 C36 106.2(8) . .
N6 C37 C38 117.7(7) . .
C36 C37 C38 136.1(8) . .
O8 C38 O7 125.6(8) . .
O8 C38 C37 119.2(8) . .
O7 C38 C37 115.1(6) . .
C26 C39 C40 112.1(8) . .
C26 C39 H39A 109.2 . .
C40 C39 H39A 109.2 . .
C26 C39 H39B 109.2 . .
C40 C39 H39B 109.2 . .
H39A C39 H39B 107.9 . .
C39 C40 H40A 109.5 . .
C39 C40 H40B 109.5 . .
H40A C40 H40B 109.5 . .
C39 C40 H40C 109.5 . .
H40A C40 H40C 109.5 . .
H40B C40 H40C 109.5 . .
C42 C41 C27 111.9(9) . .
C42 C41 H41A 109.2 . .
C27 C41 H41A 109.2 . .
C42 C41 H41B 109.2 . .
C27 C41 H41B 109.2 . .
H41A C41 H41B 107.9 . .
C41 C42 H42A 109.5 . .
C41 C42 H42B 109.5 . .
H42A C42 H42B 109.5 . .
C41 C42 H42C 109.5 . .
H42A C42 H42C 109.5 . .
H42B C42 H42C 109.5 . .
C44 C43 C35 113.3(18) . .
C44 C43 H43A 108.9 . .
C35 C43 H43A 108.9 . .
C44 C43 H43B 108.9 . .
C35 C43 H43B 108.9 . .
H43A C43 H43B 107.7 . .
C43 C44 H44A 109.5 . .
C43 C44 H44B 109.5 . .
H44A C44 H44B 109.5 . .
C43 C44 H44C 109.5 . .
H44A C44 H44C 109.5 . .
H44B C44 H44C 109.5 . .
C44A C43A C35 118(2) . .
C44A C43A H43C 107.7 . .
C35 C43A H43C 107.7 . .
C44A C43A H43D 107.7 . .
C35 C43A H43D 107.7 . .
H43C C43A H43D 107.1 . .
C43A C44A H44D 109.5 . .
C43A C44A H44E 109.5 . .
H44D C44A H44E 109.5 . .
C43A C44A H44F 109.5 . .
H44D C44A H44F 109.5 . .
H44E C44A H44F 109.5 . .
C46 C45 C36 112.8(10) . .
C46 C45 H45A 109.0 . .
C36 C45 H45A 109.0 . .
C46 C45 H45B 109.0 . .
C36 C45 H45B 109.0 . .
H45A C45 H45B 107.8 . .
C45 C46 H46A 109.5 . .
C45 C46 H46B 109.5 . .
H46A C46 H46B 109.5 . .
C45 C46 H46C 109.5 . .
H46A C46 H46C 109.5 . .
H46B C46 H46C 109.5 . .
O9 C47 O10 125.7(6) . .
O9 C47 C48 118.4(6) . .
O10 C47 C48 115.9(6) . .
N7 C48 C49 107.8(7) . .
N7 C48 C47 119.4(6) . .
C49 C48 C47 132.8(7) . .
C48 C49 C50 107.5(7) . .
C48 C49 C62 125.6(7) . .
C50 C49 C62 126.7(7) . .
C51 C50 C49 106.4(7) . .
C51 C50 C64 128.2(8) . .
C49 C50 C64 125.4(8) . .
N7 C51 C50 107.8(7) . .
N7 C51 C52 118.2(7) . .
C50 C51 C52 133.9(8) . .
N8 C52 C53 123.4(9) . .
N8 C52 C51 112.2(8) . .
C53 C52 C51 124.3(9) . .
C52 C53 C54 117.2(9) . .
C52 C53 H53 121.4 . .
C54 C53 H53 121.4 . .
C55 C54 C53 120.6(9) . .
C55 C54 H54 119.7 . .
C53 C54 H54 119.7 . .
C54 C55 C56 119.2(8) . .
C54 C55 H55 120.4 . .
C56 C55 H55 120.4 . .
N8 C56 C55 121.7(8) . .
N8 C56 C57 112.6(7) . .
C55 C56 C57 125.6(8) . .
N9 C57 C58 106.6(7) . .
N9 C57 C56 118.2(6) . .
C58 C57 C56 135.1(7) . .
C57 C58 C59 107.4(7) . .
C57 C58 C66 129.2(8) . .
C59 C58 C66 122.6(8) . .
C60 C59 C58 106.6(7) . .
C60 C59 C68 125.0(7) . .
C58 C59 C68 127.4(7) . .
N9 C60 C59 107.0(6) . .
N9 C60 C61 120.5(6) . .
C59 C60 C61 132.5(6) . .
O12 C61 O11 125.1(6) . .
O12 C61 C60 120.6(6) . .
O11 C61 C60 114.3(6) . .
C49 C62 C63 112.6(7) . .
C49 C62 H62A 109.1 . .
C63 C62 H62A 109.1 . .
C49 C62 H62B 109.1 . .
C63 C62 H62B 109.1 . .
H62A C62 H62B 107.8 . .
C62 C63 H63A 109.5 . .
C62 C63 H63B 109.5 . .
H63A C63 H63B 109.5 . .
C62 C63 H63C 109.5 . .
H63A C63 H63C 109.5 . .
H63B C63 H63C 109.5 . .
C65 C64 C50 112.4(10) . .
C65 C64 H64A 109.1 . .
C50 C64 H64A 109.1 . .
C65 C64 H64B 109.1 . .
C50 C64 H64B 109.1 . .
H64A C64 H64B 107.9 . .
C64 C65 H65A 109.5 . .
C64 C65 H65B 109.5 . .
H65A C65 H65B 109.5 . .
C64 C65 H65C 109.5 . .
H65A C65 H65C 109.5 . .
H65B C65 H65C 109.5 . .
C67 C66 C58 105.2(15) . .
C67 C66 H66A 110.7 . .
C58 C66 H66A 110.7 . .
C67 C66 H66B 110.7 . .
C58 C66 H66B 110.7 . .
H66A C66 H66B 108.8 . .
C66 C67 H67A 109.5 . .
C66 C67 H67B 109.5 . .
H67A C67 H67B 109.5 . .
C66 C67 H67C 109.5 . .
H67A C67 H67C 109.5 . .
H67B C67 H67C 109.5 . .
C69 C68 C59 96.4(13) . .
C69 C68 H68A 112.5 . .
C59 C68 H68A 112.5 . .
C69 C68 H68B 112.5 . .
C59 C68 H68B 112.5 . .
H68A C68 H68B 110.0 . .
C68 C69 H69A 109.5 . .
C68 C69 H69B 109.5 . .
H69A C69 H69B 109.5 . .
C68 C69 H69C 109.5 . .
H69A C69 H69C 109.5 . .
H69B C69 H69C 109.5 . .
O14 C70 O13 124.6(6) . .
O14 C70 C71 116.1(6) . .
O13 C70 C71 119.3(6) . .
N10 C71 C72 108.2(6) . .
N10 C71 C70 120.3(6) . .
C72 C71 C70 131.6(6) . .
C71 C72 C73 107.6(6) . .
C71 C72 C78 126.1(6) . .
C73 C72 C78 126.3(6) . .
C74 C73 C72 106.6(5) . .
C74 C73 C80 127.6(6) . .
C72 C73 C80 125.8(6) . .
N10 C74 C73 107.7(6) . .
N10 C74 C75 117.7(6) . .
C73 C74 C75 134.6(6) . .
N11 C75 C76 122.0(6) . .
N11 C75 C74 115.8(6) . .
C76 C75 C74 122.2(6) . .
C77 C76 C75 117.3(7) . .
C77 C76 H76 121.4 . .
C75 C76 H76 121.4 . .
C76 C77 C76 121.6(10) 2_556 .
C76 C77 H77 119.2 2_556 .
C76 C77 H77 119.2 . .
C72 C78 C79 114.2(6) . .
C72 C78 H78A 108.7 . .
C79 C78 H78A 108.7 . .
C72 C78 H78B 108.7 . .
C79 C78 H78B 108.7 . .
H78A C78 H78B 107.6 . .
C78 C79 H79A 109.5 . .
C78 C79 H79B 109.5 . .
H79A C79 H79B 109.5 . .
C78 C79 H79C 109.5 . .
H79A C79 H79C 109.5 . .
H79B C79 H79C 109.5 . .
C73 C80 C81 113.7(6) . .
C73 C80 H80A 108.8 . .
C81 C80 H80A 108.8 . .
C73 C80 H80B 108.8 . .
C81 C80 H80B 108.8 . .
H80A C80 H80B 107.7 . .
C80 C81 H81A 109.5 . .
C80 C81 H81B 109.5 . .
H81A C81 H81B 109.5 . .
C80 C81 H81C 109.5 . .
H81A C81 H81C 109.5 . .
H81B C81 H81C 109.5 . .
O15 C82 O16 123.7(8) . .
O15 C82 C83 119.4(7) . .
O16 C82 C83 116.6(7) . .
N12 C83 C84 108.5(7) . .
N12 C83 C82 121.2(7) . .
C84 C83 C82 130.2(7) . .
C83 C84 C85 106.0(6) . .
C83 C84 C90 125.9(7) . .
C85 C84 C90 128.1(7) . .
C86 C85 C84 107.5(6) . .
C86 C85 C92 127.9(6) . .
C84 C85 C92 124.6(6) . .
N12 C86 C85 107.1(6) . .
N12 C86 C87 119.1(6) . .
C85 C86 C87 133.8(6) . .
N13 C87 C88 122.4(6) . .
N13 C87 C86 114.6(6) . .
C88 C87 C86 122.9(6) . .
C87 C88 C89 118.1(6) . .
C87 C88 H88 120.9 . .
C89 C88 H88 120.9 . .
C88 C89 C88 120.0(9) . 2_656
C88 C89 H89 120.0 . .
C88 C89 H89 120.0 2_656 .
C84 C90 C91 112.1(9) . .
C84 C90 H90A 109.2 . .
C91 C90 H90A 109.2 . .
C84 C90 H90B 109.2 . .
C91 C90 H90B 109.2 . .
H90A C90 H90B 107.9 . .
C90 C91 H91A 109.5 . .
C90 C91 H91B 109.5 . .
H91A C91 H91B 109.5 . .
C90 C91 H91C 109.5 . .
H91A C91 H91C 109.5 . .
H91B C91 H91C 109.5 . .
C93 C92 C85 112.1(7) . .
C93 C92 H92A 109.2 . .
C85 C92 H92A 109.2 . .
C93 C92 H92B 109.2 . .
C85 C92 H92B 109.2 . .
H92A C92 H92B 107.9 . .
C92 C93 H93A 109.5 . .
C92 C93 H93B 109.5 . .
H93A C93 H93B 109.5 . .
C92 C93 H93C 109.5 . .
H93A C93 H93C 109.5 . .
H93B C93 H93C 109.5 . .
C2 N1 C5 111.4(6) . .
C2 N1 H1 124.3 . .
C5 N1 H1 124.3 . .
C10 N2 C6 119.4(5) . .
C11 N3 C14 109.8(5) . .
C11 N3 H3 125.1 . .
C14 N3 H3 125.1 . .
C28 N4 C25 110.1(6) . .
C28 N4 H4 125.0 . .
C25 N4 H4 125.0 . .
C29 N5 C33 118.3(8) . .
C34 N6 C37 111.4(7) . .
C34 N6 H6 124.3 . .
C37 N6 H6 124.3 . .
C51 N7 C48 110.4(7) . .
C51 N7 H7A 124.8 . .
C48 N7 H7A 124.8 . .
C52 N8 C56 117.7(7) . .
C60 N9 C57 112.3(6) . .
C60 N9 H9A 123.8 . .
C57 N9 H9A 123.8 . .
C74 N10 C71 109.9(5) . .
C74 N10 H10 125.0 . .
C71 N10 H10 125.0 . .
C75 N11 C75 119.8(8) 2_556 .
C86 N12 C83 110.7(6) . .
C86 N12 H12 124.6 . .
C83 N12 H12 124.6 . .
C87 N13 C87 119.0(8) . 2_656
Zn4 O2H Zn4 149.3(5) . 2_656
Zn2 O3H Zn2 148.0(4) 2_556 .
C1 O1 Zn1 107.5(4) . .
C15 O4 Zn3 109.1(4) . .
C24 O5 Zn3 139.2(5) . .
C24 O6 Zn4 128.1(5) . .
C38 O7 Zn4 125.1(5) . 2_656
C38 O8 Zn3 138.9(6) . 2_656
C47 O9 Zn1 142.7(4) . .
C47 O10 Zn2 123.0(4) . .
C61 O11 Zn2 129.0(4) . 2_556
C61 O12 Zn1 138.3(4) . 2_556
C70 O13 Zn1 124.7(4) . .
C70 O14 Zn2 136.8(4) . .
C82 O15 Zn3 127.1(5) . .
C82 O16 Zn4 140.3(6) . .
O1 Zn1 O13 107.2(2) . .
O1 Zn1 O9 116.0(2) . .
O13 Zn1 O9 120.71(19) . .
O1 Zn1 O12 100.19(19) . 2_556
O13 Zn1 O12 103.6(2) . 2_556
O9 Zn1 O12 106.41(19) . 2_556
O3H Zn2 O11 112.65(17) . 2_556
O3H Zn2 O10 107.14(18) . .
O11 Zn2 O10 108.5(2) 2_556 .
O3H Zn2 O14 95.5(2) . .
O11 Zn2 O14 117.1(2) 2_556 .
O10 Zn2 O14 115.0(2) . .
O4 Zn3 O15 112.1(2) . .
O4 Zn3 O5 116.7(2) . .
O15 Zn3 O5 116.6(3) . .
O4 Zn3 O8 95.2(2) . 2_656
O15 Zn3 O8 102.0(3) . 2_656
O5 Zn3 O8 111.1(2) . 2_656
O2H Zn4 O6 111.4(2) . .
O2H Zn4 O7 110.5(2) . 2_656
O6 Zn4 O7 107.4(3) . 2_656
O2H Zn4 O16 95.4(3) . .
O6 Zn4 O16 113.9(3) . .
O7 Zn4 O16 117.8(3) 2_656 .
C2C N1C C1C 139(2) . .
C2C N1C C3C 110(2) . .
C1C N1C C3C 111(2) . .
N1C C1C O1C 120.9(18) . .
N1C C1C H1C 119.5 . .
O1C C1C H1C 119.5 . .
N1C C2C H2C1 110.0 . .
N1C C2C H2C2 111.7 . .
H2C1 C2C H2C2 109.5 . .
N1C C2C H2C3 106.6 . .
H2C1 C2C H2C3 109.5 . .
H2C2 C2C H2C3 109.5 . .
N1C C3C H3C1 109.6 . .
N1C C3C H3C2 107.7 . .
H3C1 C3C H3C2 109.5 . .
N1C C3C H3C3 111.1 . .
H3C1 C3C H3C3 109.5 . .
H3C2 C3C H3C3 109.5 . .
C3A N1A C5A 109.8(5) . .
C3A N1A C7A 110.3(5) . .
C5A N1A C7A 108.9(5) . .
C3A N1A C1A 108.8(5) . .
C5A N1A C1A 109.7(5) . .
C7A N1A C1A 109.3(5) . .
C2A C1A N1A 116.2(8) . .
C2A C1A H1A1 108.2 . .
N1A C1A H1A1 108.2 . .
C2A C1A H1A2 108.2 . .
N1A C1A H1A2 108.2 . .
H1A1 C1A H1A2 107.4 . .
C1A C2A H2A1 109.5 . .
C1A C2A H2A2 109.5 . .
H2A1 C2A H2A2 109.5 . .
C1A C2A H2A3 109.5 . .
H2A1 C2A H2A3 109.5 . .
H2A2 C2A H2A3 109.5 . .
C4A C3A N1A 117.1(8) . .
C4A C3A H3A1 108.0 . .
N1A C3A H3A1 108.0 . .
C4A C3A H3A2 108.0 . .
N1A C3A H3A2 108.0 . .
H3A1 C3A H3A2 107.3 . .
C3A C4A H4A1 109.5 . .
C3A C4A H4A2 109.5 . .
H4A1 C4A H4A2 109.5 . .
C3A C4A H4A3 109.5 . .
H4A1 C4A H4A3 109.5 . .
H4A2 C4A H4A3 109.5 . .
C6A C5A N1A 117.1(8) . .
C6A C5A H5A1 108.0 . .
N1A C5A H5A1 108.0 . .
C6A C5A H5A2 108.0 . .
N1A C5A H5A2 108.0 . .
H5A1 C5A H5A2 107.3 . .
C5A C6A H6A1 109.5 . .
C5A C6A H6A2 109.5 . .
H6A1 C6A H6A2 109.5 . .
C5A C6A H6A3 109.5 . .
H6A1 C6A H6A3 109.5 . .
H6A2 C6A H6A3 109.5 . .
C8A C7A N1A 116.5(8) . .
C8A C7A H7A1 108.2 . .
N1A C7A H7A1 108.2 . .
C8A C7A H7A2 108.2 . .
N1A C7A H7A2 108.2 . .
H7A1 C7A H7A2 107.3 . .
C7A C8A H8A1 109.5 . .
C7A C8A H8A2 109.5 . .
H8A1 C8A H8A2 109.5 . .
C7A C8A H8A3 109.5 . .
H8A1 C8A H8A3 109.5 . .
H8A2 C8A H8A3 109.5 . .
C1AA N1B C2AA 126.9(15) . .
C1AA N1B C3AA 120.1(15) . .
C2AA N1B C3AA 111.5(16) . .
O1A C1AA N1B 123.7(14) . .
O1A C1AA H1AA 118.2 . .
N1B C1AA H1AA 118.2 . .
N1B C2AA H2A4 109.5 . .
N1B C2AA H2A5 109.5 . .
H2A4 C2AA H2A5 109.5 . .
N1B C2AA H2A6 109.5 . .
H2A4 C2AA H2A6 109.5 . .
H2A5 C2AA H2A6 109.5 . .
N1B C3AA H3A3 109.5 . .
N1B C3AA H3A4 109.5 . .
H3A3 C3AA H3A4 109.5 . .
N1B C3AA H3A5 109.5 . .
H3A3 C3AA H3A5 109.5 . .
H3A4 C3AA H3A5 109.5 . .
C5Z N1Z C7Z 110.9(12) . .
C5Z N1Z C3Z 109.8(12) . .
C7Z N1Z C3Z 110.7(11) . .
C5Z N1Z C1Z 110.1(11) . .
C7Z N1Z C1Z 107.4(12) . .
C3Z N1Z C1Z 107.8(12) . .
C2Z C1Z N1Z 115.0(14) . .
C2Z C1Z H1Z1 108.5 . .
N1Z C1Z H1Z1 108.5 . .
C2Z C1Z H1Z2 108.5 . .
N1Z C1Z H1Z2 108.5 . .
H1Z1 C1Z H1Z2 107.5 . .
C1Z C2Z H2Z1 109.5 . .
C1Z C2Z H2Z2 109.5 . .
H2Z1 C2Z H2Z2 109.5 . .
C1Z C2Z H2Z3 109.5 . .
H2Z1 C2Z H2Z3 109.5 . .
H2Z2 C2Z H2Z3 109.5 . .
C4Z C3Z N1Z 117.1(14) . .
C4Z C3Z H3Z1 108.0 . .
N1Z C3Z H3Z1 108.0 . .
C4Z C3Z H3Z2 108.0 . .
N1Z C3Z H3Z2 108.0 . .
H3Z1 C3Z H3Z2 107.3 . .
C3Z C4Z H4Z1 109.5 . .
C3Z C4Z H4Z2 109.5 . .
H4Z1 C4Z H4Z2 109.5 . .
C3Z C4Z H4Z3 109.5 . .
H4Z1 C4Z H4Z3 109.5 . .
H4Z2 C4Z H4Z3 109.5 . .
N1Z C5Z C6Z 117.3(13) . .
N1Z C5Z H5Z1 108.0 . .
C6Z C5Z H5Z1 108.0 . .
N1Z C5Z H5Z2 108.0 . .
C6Z C5Z H5Z2 108.0 . .
H5Z1 C5Z H5Z2 107.2 . .
C5Z C6Z H6Z1 109.5 . .
C5Z C6Z H6Z2 109.5 . .
H6Z1 C6Z H6Z2 109.5 . .
C5Z C6Z H6Z3 109.5 . .
H6Z1 C6Z H6Z3 109.5 . .
H6Z2 C6Z H6Z3 109.5 . .
C8Z C7Z N1Z 114.5(14) . .
C8Z C7Z H7Z1 108.6 . .
N1Z C7Z H7Z1 108.6 . .
C8Z C7Z H7Z2 108.6 . .
N1Z C7Z H7Z2 108.6 . .
H7Z1 C7Z H7Z2 107.6 . .
C7Z C8Z H8Z1 109.8 . .
C7Z C8Z H8Z2 109.0 . .
H8Z1 C8Z H8Z2 109.5 . .
C7Z C8Z H8Z3 109.6 . .
H8Z1 C8Z H8Z3 109.5 . .
H8Z2 C8Z H8Z3 109.5 . .

loop_
_geom_bond_atom_site_label_1
_geom_bond_atom_site_label_2
_geom_bond_distance
_geom_bond_site_symmetry_2
C1 O2 1.251(8) .
C1 O1 1.269(8) .
C1 C2 1.466(9) .
C2 N1 1.352(9) .
C2 C3E 1.410(15) .
C2 C3 1.457(16) .
C5 N1 1.354(8) .
C5 C4E 1.402(19) .
C5 C4 1.43(2) .
C5 C6 1.467(9) .
C3 C4 1.38(3) .
C3 C16 1.514(10) .
C4 C18 1.518(11) .
C16 C17 1.592(15) .
C16 H16A 0.9900 .
C16 H16B 0.9900 .
C17 H17A 0.9800 .
C17 H17B 0.9800 .
C17 H17C 0.9800 .
C18 C19 1.592(15) .
C18 H18A 0.9900 .
C18 H18B 0.9900 .
C19 H19A 0.9800 .
C19 H19B 0.9800 .
C19 H19C 0.9800 .
C3E C4E 1.44(2) .
C3E C16A 1.516(10) .
C4E C18A 1.513(10) .
C16A C17A 1.599(15) .
C16A H16C 0.9900 .
C16A H16D 0.9900 .
C17A H17D 0.9800 .
C17A H17E 0.9800 .
C17A H17F 0.9800 .
C18A C19A 1.580(15) .
C18A H18C 0.9900 .
C18A H18D 0.9900 .
C19A H19D 0.9800 .
C19A H19E 0.9800 .
C19A H19F 0.9800 .
C6 N2 1.358(8) .
C6 C7 1.379(9) .
C7 C8 1.387(9) .
C7 H7 0.9500 .
C8 C9 1.393(8) .
C8 H8 0.9500 .
C9 C10 1.414(8) .
C9 H9 0.9500 .
C10 N2 1.346(8) .
C10 C11 1.454(8) .
C11 N3 1.362(8) .
C11 C12 1.400(9) .
C12 C13 1.417(9) .
C12 C20 1.513(9) .
C13 C14 1.388(9) .
C13 C22 1.519(10) .
C14 N3 1.371(8) .
C14 C15 1.473(8) .
C15 O3 1.239(8) .
C15 O4 1.312(8) .
C20 C21 1.494(12) .
C20 H20A 0.9900 .
C20 H20B 0.9900 .
C21 H21A 0.9800 .
C21 H21B 0.9800 .
C21 H21C 0.9800 .
C22 C23 1.498(12) .
C22 H22A 0.9900 .
C22 H22B 0.9900 .
C23 H23A 0.9800 .
C23 H23B 0.9800 .
C23 H23C 0.9800 .
C24 O5 1.255(8) .
C24 O6 1.273(8) .
C24 C25 1.448(11) .
C25 N4 1.367(10) .
C25 C26 1.419(10) .
C26 C27 1.395(12) .
C26 C39 1.505(11) .
C27 C28 1.395(11) .
C27 C41 1.508(11) .
C28 N4 1.356(10) .
C28 C29 1.480(12) .
C29 N5 1.342(11) .
C29 C30 1.374(13) .
C30 C31 1.401(12) .
C30 H30 0.9500 .
C31 C32 1.372(13) .
C31 H31 0.9500 .
C32 C33 1.396(13) .
C32 H32 0.9500 .
C33 N5 1.349(10) .
C33 C34 1.475(12) .
C34 N6 1.355(10) .
C34 C35 1.397(12) .
C35 C36 1.398(14) .
C35 C43 1.436(19) .
C35 C43A 1.71(3) .
C36 C37 1.400(12) .
C36 C45 1.531(13) .
C37 N6 1.365(10) .
C37 C38 1.441(12) .
C38 O8 1.252(9) .
C38 O7 1.270(10) .
C39 C40 1.511(15) .
C39 H39A 0.9900 .
C39 H39B 0.9900 .
C40 H40A 0.9800 .
C40 H40B 0.9800 .
C40 H40C 0.9800 .
C41 C42 1.498(17) .
C41 H41A 0.9900 .
C41 H41B 0.9900 .
C42 H42A 0.9800 .
C42 H42B 0.9800 .
C42 H42C 0.9800 .
C43 C44 1.42(3) .
C43 H43A 0.9900 .
C43 H43B 0.9900 .
C44 H44A 0.9800 .
C44 H44B 0.9800 .
C44 H44C 0.9800 .
C43A C44A 1.42(3) .
C43A H43C 0.9900 .
C43A H43D 0.9900 .
C44A H44D 0.9800 .
C44A H44E 0.9800 .
C44A H44F 0.9800 .
C45 C46 1.513(18) .
C45 H45A 0.9900 .
C45 H45B 0.9900 .
C46 H46A 0.9800 .
C46 H46B 0.9800 .
C46 H46C 0.9800 .
C47 O9 1.254(8) .
C47 O10 1.269(8) .
C47 C48 1.449(10) .
C48 N7 1.370(10) .
C48 C49 1.377(11) .
C49 C50 1.418(11) .
C49 C62 1.503(10) .
C50 C51 1.405(12) .
C50 C64 1.515(11) .
C51 N7 1.346(10) .
C51 C52 1.483(12) .
C52 N8 1.361(12) .
C52 C53 1.389(12) .
C53 C54 1.389(14) .
C53 H53 0.9500 .
C54 C55 1.374(13) .
C54 H54 0.9500 .
C55 C56 1.388(11) .
C55 H55 0.9500 .
C56 N8 1.362(11) .
C56 C57 1.460(11) .
C57 N9 1.359(9) .
C57 C58 1.365(10) .
C58 C59 1.439(11) .
C58 C66 1.600(16) .
C59 C60 1.380(10) .
C59 C68 1.642(15) .
C60 N9 1.340(9) .
C60 C61 1.456(9) .
C61 O12 1.234(8) .
C61 O11 1.277(8) .
C62 C63 1.520(11) .
C62 H62A 0.9900 .
C62 H62B 0.9900 .
C63 H63A 0.9800 .
C63 H63B 0.9800 .
C63 H63C 0.9800 .
C64 C65 1.506(16) .
C64 H64A 0.9900 .
C64 H64B 0.9900 .
C65 H65A 0.9800 .
C65 H65B 0.9800 .
C65 H65C 0.9800 .
C66 C67 1.32(2) .
C66 H66A 0.9900 .
C66 H66B 0.9900 .
C67 H67A 0.9800 .
C67 H67B 0.9800 .
C67 H67C 0.9800 .
C68 C69 1.323(18) .
C68 H68A 0.9900 .
C68 H68B 0.9900 .
C69 H69A 0.9800 .
C69 H69B 0.9800 .
C69 H69C 0.9800 .
C70 O14 1.263(8) .
C70 O13 1.275(8) .
C70 C71 1.447(9) .
C71 N10 1.369(8) .
C71 C72 1.389(9) .
C72 C73 1.417(9) .
C72 C78 1.505(9) .
C73 C74 1.413(9) .
C73 C80 1.506(9) .
C74 N10 1.367(8) .
C74 C75 1.470(9) .
C75 N11 1.336(7) .
C75 C76 1.400(9) .
C76 C77 1.378(9) .
C76 H76 0.9500 .
C77 H77 0.9500 .
C78 C79 1.508(10) .
C78 H78A 0.9900 .
C78 H78B 0.9900 .
C79 H79A 0.9800 .
C79 H79B 0.9800 .
C79 H79C 0.9800 .
C80 C81 1.525(9) .
C80 H80A 0.9900 .
C80 H80B 0.9900 .
C81 H81A 0.9800 .
C81 H81B 0.9800 .
C81 H81C 0.9800 .
C82 O15 1.253(10) .
C82 O16 1.274(10) .
C82 C83 1.449(12) .
C83 N12 1.355(10) .
C83 C84 1.389(11) .
C84 C85 1.420(10) .
C84 C90 1.505(10) .
C85 C86 1.401(9) .
C85 C92 1.517(10) .
C86 N12 1.349(8) .
C86 C87 1.488(9) .
C87 N13 1.342(8) .
C87 C88 1.372(9) .
C88 C89 1.388(8) .
C88 H88 0.9500 .
C89 H89 0.9500 .
C90 C91 1.505(15) .
C90 H90A 0.9900 .
C90 H90B 0.9900 .
C91 H91A 0.9800 .
C91 H91B 0.9800 .
C91 H91C 0.9800 .
C92 C93 1.494(12) .
C92 H92A 0.9900 .
C92 H92B 0.9900 .
C93 H93A 0.9800 .
C93 H93B 0.9800 .
C93 H93C 0.9800 .
N1 H1 0.8800 .
N3 H3 0.8800 .
N4 H4 0.8800 .
N6 H6 0.8800 .
N7 H7A 0.8800 .
N9 H9A 0.8800 .
N10 H10 0.8800 .
N12 H12 0.8800 .
O2H Zn4 1.906(2) .
O2H Zn4 1.906(2) 2_656
O3H Zn2 1.905(2) 2_556
O3H Zn2 1.905(2) .
O1 Zn1 1.935(4) .
O4 Zn3 1.919(4) .
O5 Zn3 1.977(5) .
O6 Zn4 1.918(5) .
O7 Zn4 1.922(6) 2_656
O8 Zn3 2.006(6) 2_656
O9 Zn1 1.959(4) .
O10 Zn2 1.935(4) .
O11 Zn2 1.933(5) 2_556
O12 Zn1 2.007(4) 2_556
O13 Zn1 1.956(4) .
O14 Zn2 1.966(5) .
O15 Zn3 1.941(5) .
O16 Zn4 1.938(6) .
O1C C1C 1.33(2) .
N1C C2C 1.20(3) .
N1C C1C 1.31(2) .
N1C C3C 1.40(3) .
C1C H1C 0.9500 .
C2C H2C1 0.9800 .
C2C H2C2 0.9800 .
C2C H2C3 0.9800 .
C3C H3C1 0.9800 .
C3C H3C2 0.9800 .
C3C H3C3 0.9800 .
N1A C3A 1.508(9) .
N1A C5A 1.509(9) .
N1A C7A 1.510(9) .
N1A C1A 1.511(9) .
C1A C2A 1.514(11) .
C1A H1A1 0.9900 .
C1A H1A2 0.9900 .
C2A H2A1 0.9800 .
C2A H2A2 0.9800 .
C2A H2A3 0.9800 .
C3A C4A 1.508(11) .
C3A H3A1 0.9900 .
C3A H3A2 0.9900 .
C4A H4A1 0.9800 .
C4A H4A2 0.9800 .
C4A H4A3 0.9800 .
C5A C6A 1.508(12) .
C5A H5A1 0.9900 .
C5A H5A2 0.9900 .
C6A H6A1 0.9800 .
C6A H6A2 0.9800 .
C6A H6A3 0.9800 .
C7A C8A 1.509(11) .
C7A H7A1 0.9900 .
C7A H7A2 0.9900 .
C8A H8A1 0.9800 .
C8A H8A2 0.9800 .
C8A H8A3 0.9800 .
O1A C1AA 1.241(17) .
N1B C1AA 1.25(2) .
N1B C2AA 1.43(2) .
N1B C3AA 1.56(2) .
C1AA H1AA 0.9500 .
C2AA H2A4 0.9800 .
C2AA H2A5 0.9800 .
C2AA H2A6 0.9800 .
C3AA H3A3 0.9800 .
C3AA H3A4 0.9800 .
C3AA H3A5 0.9800 .
N1Z C5Z 1.504(9) .
N1Z C7Z 1.510(9) .
N1Z C3Z 1.510(9) .
N1Z C1Z 1.514(9) .
C1Z C2Z 1.518(12) .
C1Z H1Z1 0.9900 .
C1Z H1Z2 0.9900 .
C2Z H2Z1 0.9800 .
C2Z H2Z2 0.9800 .
C2Z H2Z3 0.9800 .
C3Z C4Z 1.512(12) .
C3Z H3Z1 0.9900 .
C3Z H3Z2 0.9900 .
C4Z H4Z1 0.9800 .
C4Z H4Z2 0.9800 .
C4Z H4Z3 0.9800 .
C5Z C6Z 1.517(12) .
C5Z H5Z1 0.9900 .
C5Z H5Z2 0.9900 .
C6Z H6Z1 0.9800 .
C6Z H6Z2 0.9800 .
C6Z H6Z3 0.9800 .
C7Z C8Z 1.514(12) .
C7Z H7Z1 0.9900 .
C7Z H7Z2 0.9900 .
C8Z H8Z1 0.9800 .
C8Z H8Z2 0.9800 .
C8Z H8Z3 0.9800 .

loop_
_geom_torsion_atom_site_label_1
_geom_torsion_atom_site_label_2
_geom_torsion_atom_site_label_3
_geom_torsion_atom_site_label_4
_geom_torsion
_geom_torsion_site_symmetry_4
O2 C1 C2 N1 -4.7(12) .
O1 C1 C2 N1 177.9(7) .
O2 C1 C2 C3E 155.7(10) .
O1 C1 C2 C3E -21.7(14) .
O2 C1 C2 C3 -167.2(10) .
O1 C1 C2 C3 15.4(14) .
N1 C2 C3 C4 12.9(9) .
C1 C2 C3 C4 177.4(9) .
N1 C2 C3 C16 -176.3(9) .
C1 C2 C3 C16 -11.8(17) .
C2 C3 C4 C5 -6.2(9) .
C16 C3 C4 C5 -177.0(12) .
C2 C3 C4 C18 170.7(11) .
C16 C3 C4 C18 -0.1(3) .
N1 C5 C4 C3 -2.6(9) .
C6 C5 C4 C3 -170.1(8) .
N1 C5 C4 C18 -179.5(9) .
C6 C5 C4 C18 13.0(17) .
C4 C3 C16 C17 -94.5(14) .
C2 C3 C16 C17 96.7(16) .
C3 C4 C18 C19 -90.0(15) .
C5 C4 C18 C19 86.4(18) .
N1 C2 C3E C4E -14.0(9) .
C1 C2 C3E C4E -176.7(8) .
N1 C2 C3E C16A 175.0(10) .
C1 C2 C3E C16A 12.3(17) .
N1 C5 C4E C3E -0.9(8) .
C6 C5 C4E C3E 167.9(8) .
N1 C5 C4E C18A 179.2(10) .
C6 C5 C4E C18A -12.1(18) .
C2 C3E C4E C5 9.1(8) .
C16A C3E C4E C5 -179.9(12) .
C2 C3E C4E C18A -170.9(12) .
C16A C3E C4E C18A 0.1(3) .
C2 C3E C16A C17A -86.7(16) .
C4E C3E C16A C17A 104.2(12) .
C5 C4E C18A C19A 95.8(16) .
C3E C4E C18A C19A -84.2(13) .
N1 C5 C6 N2 -12.6(9) .
C4E C5 C6 N2 179.7(10) .
C4 C5 C6 N2 153.5(10) .
N1 C5 C6 C7 165.9(6) .
C4E C5 C6 C7 -1.8(14) .
C4 C5 C6 C7 -27.9(14) .
N2 C6 C7 C8 -1.3(9) .
C5 C6 C7 C8 -179.7(6) .
C6 C7 C8 C9 0.7(9) .
C7 C8 C9 C10 0.7(9) .
C8 C9 C10 N2 -1.6(9) .
C8 C9 C10 C11 178.8(6) .
N2 C10 C11 N3 6.6(8) .
C9 C10 C11 N3 -173.7(6) .
N2 C10 C11 C12 -172.8(7) .
C9 C10 C11 C12 6.8(11) .
N3 C11 C12 C13 0.5(8) .
C10 C11 C12 C13 -180.0(7) .
N3 C11 C12 C20 -176.7(7) .
C10 C11 C12 C20 2.8(13) .
C11 C12 C13 C14 -0.3(8) .
C20 C12 C13 C14 177.0(7) .
C11 C12 C13 C22 179.2(7) .
C20 C12 C13 C22 -3.5(12) .
C12 C13 C14 N3 0.0(8) .
C22 C13 C14 N3 -179.5(7) .
C12 C13 C14 C15 178.2(7) .
C22 C13 C14 C15 -1.3(13) .
N3 C14 C15 O3 -3.6(10) .
C13 C14 C15 O3 178.4(7) .
N3 C14 C15 O4 174.3(6) .
C13 C14 C15 O4 -3.7(11) .
C11 C12 C20 C21 73.0(10) .
C13 C12 C20 C21 -103.8(8) .
C14 C13 C22 C23 -87.3(9) .
C12 C13 C22 C23 93.3(9) .
O5 C24 C25 N4 176.3(8) .
O6 C24 C25 N4 -3.7(12) .
O5 C24 C25 C26 -12.8(15) .
O6 C24 C25 C26 167.2(9) .
N4 C25 C26 C27 -0.9(11) .
C24 C25 C26 C27 -172.6(10) .
N4 C25 C26 C39 172.3(9) .
C24 C25 C26 C39 0.7(17) .
C25 C26 C27 C28 2.3(12) .
C39 C26 C27 C28 -171.0(10) .
C25 C26 C27 C41 176.6(10) .
C39 C26 C27 C41 3.3(17) .
C26 C27 C28 N4 -2.8(13) .
C41 C27 C28 N4 -176.8(11) .
C26 C27 C28 C29 174.0(13) .
C41 C27 C28 C29 0(2) .
N4 C28 C29 N5 19.5(16) .
C27 C28 C29 N5 -157.1(13) .
N4 C28 C29 C30 -161.2(11) .
C27 C28 C29 C30 22(2) .
N5 C29 C30 C31 2.1(19) .
C28 C29 C30 C31 -177.2(11) .
C29 C30 C31 C32 1.3(18) .
C30 C31 C32 C33 -3.7(17) .
C31 C32 C33 N5 3.1(16) .
C31 C32 C33 C34 -177.4(10) .
N5 C33 C34 N6 -16.3(14) .
C32 C33 C34 N6 164.3(10) .
N5 C33 C34 C35 156.3(12) .
C32 C33 C34 C35 -23.1(19) .
N6 C34 C35 C36 -3.0(11) .
C33 C34 C35 C36 -176.1(11) .
N6 C34 C35 C43 175.4(17) .
C33 C34 C35 C43 2(3) .
N6 C34 C35 C43A 176.4(14) .
C33 C34 C35 C43A 3(2) .
C34 C35 C36 C37 1.9(11) .
C43 C35 C36 C37 -176.8(13) .
C43A C35 C36 C37 -177.3(18) .
C34 C35 C36 C45 176.8(11) .
C43 C35 C36 C45 -2(2) .
C43A C35 C36 C45 -2(2) .
C35 C36 C37 N6 -0.1(11) .
C45 C36 C37 N6 -175.5(9) .
C35 C36 C37 C38 -179.6(10) .
C45 C36 C37 C38 4.9(17) .
N6 C37 C38 O8 -171.6(8) .
C36 C37 C38 O8 7.9(16) .
N6 C37 C38 O7 8.6(12) .
C36 C37 C38 O7 -171.9(10) .
C27 C26 C39 C40 79.1(13) .
C25 C26 C39 C40 -92.9(12) .
C26 C27 C41 C42 87.7(14) .
C28 C27 C41 C42 -99.1(13) .
C34 C35 C43 C44 -84(2) .
C36 C35 C43 C44 94(2) .
C34 C35 C43A C44A 103(3) .
C36 C35 C43A C44A -77(3) .
C35 C36 C45 C46 -95.5(15) .
C37 C36 C45 C46 78.8(14) .
O9 C47 C48 N7 178.7(8) .
O10 C47 C48 N7 -3.1(12) .
O9 C47 C48 C49 -2.6(15) .
O10 C47 C48 C49 175.6(10) .
N7 C48 C49 C50 2.8(12) .
C47 C48 C49 C50 -176.1(10) .
N7 C48 C49 C62 177.4(9) .
C47 C48 C49 C62 -1.5(18) .
C48 C49 C50 C51 -2.5(13) .
C62 C49 C50 C51 -177.0(10) .
C48 C49 C50 C64 178.6(11) .
C62 C49 C50 C64 4.1(19) .
C49 C50 C51 N7 1.2(15) .
C64 C50 C51 N7 -180.0(12) .
C49 C50 C51 C52 177.1(14) .
C64 C50 C51 C52 -4(3) .
N7 C51 C52 N8 14.7(19) .
C50 C51 C52 N8 -160.9(14) .
N7 C51 C52 C53 -167.1(14) .
C50 C51 C52 C53 17(3) .
N8 C52 C53 C54 2(2) .
C51 C52 C53 C54 -175.7(13) .
C52 C53 C54 C55 -3(2) .
C53 C54 C55 C56 1(2) .
C54 C55 C56 N8 3.0(19) .
C54 C55 C56 C57 179.5(11) .
N8 C56 C57 N9 -7.9(14) .
C55 C56 C57 N9 175.3(10) .
N8 C56 C57 C58 175.5(11) .
C55 C56 C57 C58 -1(2) .
N9 C57 C58 C59 0.7(11) .
C56 C57 C58 C59 177.6(11) .
N9 C57 C58 C66 -168.8(11) .
C56 C57 C58 C66 8(2) .
C57 C58 C59 C60 1.1(11) .
C66 C58 C59 C60 171.5(10) .
C57 C58 C59 C68 -167.5(10) .
C66 C58 C59 C68 2.8(17) .
C58 C59 C60 N9 -2.6(10) .
C68 C59 C60 N9 166.5(9) .
C58 C59 C60 C61 178.0(8) .
C68 C59 C60 C61 -12.9(15) .
N9 C60 C61 O12 -174.5(7) .
C59 C60 C61 O12 4.9(12) .
N9 C60 C61 O11 4.4(10) .
C59 C60 C61 O11 -176.3(8) .
C48 C49 C62 C63 81.4(12) .
C50 C49 C62 C63 -105.0(11) .
C51 C50 C64 C65 -92.1(15) .
C49 C50 C64 C65 86.6(14) .
C57 C58 C66 C67 -90.9(16) .
C59 C58 C66 C67 101.0(15) .
C60 C59 C68 C69 93.1(13) .
C58 C59 C68 C69 -100.2(13) .
O14 C70 C71 N10 -2.3(9) .
O13 C70 C71 N10 176.5(6) .
O14 C70 C71 C72 176.5(7) .
O13 C70 C71 C72 -4.8(11) .
N10 C71 C72 C73 -1.2(7) .
C70 C71 C72 C73 179.9(7) .
N10 C71 C72 C78 179.7(6) .
C70 C71 C72 C78 0.8(12) .
C71 C72 C73 C74 0.3(7) .
C78 C72 C73 C74 179.4(6) .
C71 C72 C73 C80 177.6(6) .
C78 C72 C73 C80 -3.3(11) .
C72 C73 C74 N10 0.8(7) .
C80 C73 C74 N10 -176.5(6) .
C72 C73 C74 C75 179.9(7) .
C80 C73 C74 C75 2.6(12) .
N10 C74 C75 N11 11.9(8) .
C73 C74 C75 N11 -167.1(6) .
N10 C74 C75 C76 -168.3(6) .
C73 C74 C75 C76 12.7(12) .
N11 C75 C76 C77 2.6(10) .
C74 C75 C76 C77 -177.2(5) .
C75 C76 C77 C76 -1.2(5) 2_556
C71 C72 C78 C79 81.1(9) .
C73 C72 C78 C79 -97.8(8) .
C74 C73 C80 C81 -95.2(8) .
C72 C73 C80 C81 88.1(8) .
O15 C82 C83 N12 171.6(11) .
O16 C82 C83 N12 -2.4(18) .
O15 C82 C83 C84 -11(2) .
O16 C82 C83 C84 175.1(12) .
N12 C83 C84 C85 -1.5(12) .
C82 C83 C84 C85 -179.3(12) .
N12 C83 C84 C90 -179.1(10) .
C82 C83 C84 C90 3(2) .
C83 C84 C85 C86 0.0(11) .
C90 C84 C85 C86 177.6(10) .
C83 C84 C85 C92 178.6(8) .
C90 C84 C85 C92 -3.9(16) .
C84 C85 C86 N12 1.5(10) .
C92 C85 C86 N12 -177.0(8) .
C84 C85 C86 C87 -179.4(9) .
C92 C85 C86 C87 2.1(16) .
N12 C86 C87 N13 6.9(11) .
C85 C86 C87 N13 -172.2(8) .
N12 C86 C87 C88 -172.6(8) .
C85 C86 C87 C88 8.4(15) .
N13 C87 C88 C89 0.9(10) .
C86 C87 C88 C89 -179.7(6) .
C87 C88 C89 C88 -0.5(5) 2_656
C83 C84 C90 C91 -76.4(14) .
C85 C84 C90 C91 106.5(11) .
C86 C85 C92 C93 75.0(11) .
C84 C85 C92 C93 -103.2(10) .
C3E C2 N1 C5 14.2(10) .
C3 C2 N1 C5 -15.4(10) .
C1 C2 N1 C5 178.5(7) .
C4E C5 N1 C2 -8.3(10) .
C4 C5 N1 C2 11.5(10) .
C6 C5 N1 C2 -178.9(7) .
C9 C10 N2 C6 1.0(9) .
C11 C10 N2 C6 -179.3(5) .
C7 C6 N2 C10 0.4(9) .
C5 C6 N2 C10 179.0(6) .
C12 C11 N3 C14 -0.5(7) .
C10 C11 N3 C14 179.9(5) .
C13 C14 N3 C11 0.3(7) .
C15 C14 N3 C11 -178.1(6) .
C27 C28 N4 C25 2.3(13) .
C29 C28 N4 C25 -175.1(10) .
C26 C25 N4 C28 -0.8(11) .
C24 C25 N4 C28 172.3(9) .
C30 C29 N5 C33 -2.7(17) .
C28 C29 N5 C33 176.7(10) .
C32 C33 N5 C29 0.0(16) .
C34 C33 N5 C29 -179.5(9) .
C35 C34 N6 C37 3.1(11) .
C33 C34 N6 C37 177.6(8) .
C36 C37 N6 C34 -1.9(11) .
C38 C37 N6 C34 177.8(8) .
C50 C51 N7 C48 0.6(14) .
C52 C51 N7 C48 -176.1(11) .
C49 C48 N7 C51 -2.2(13) .
C47 C48 N7 C51 176.9(9) .
C53 C52 N8 C56 1(2) .
C51 C52 N8 C56 179.3(11) .
C55 C56 N8 C52 -3.7(18) .
C57 C56 N8 C52 179.3(11) .
C59 C60 N9 C57 3.2(10) .
C61 C60 N9 C57 -177.3(7) .
C58 C57 N9 C60 -2.5(11) .
C56 C57 N9 C60 -180.0(8) .
C73 C74 N10 C71 -1.6(7) .
C75 C74 N10 C71 179.2(5) .
C72 C71 N10 C74 1.8(7) .
C70 C71 N10 C74 -179.2(6) .
C76 C75 N11 C75 -1.3(5) 2_556
C74 C75 N11 C75 178.4(6) 2_556
C85 C86 N12 C83 -2.5(11) .
C87 C86 N12 C83 178.3(8) .
C84 C83 N12 C86 2.5(12) .
C82 C83 N12 C86 -179.5(10) .
C88 C87 N13 C87 -0.5(5) 2_656
C86 C87 N13 C87 -179.9(8) 2_656
O2 C1 O1 Zn1 -7.9(9) .
C2 C1 O1 Zn1 169.4(6) .
O3 C15 O4 Zn3 1.0(8) .
C14 C15 O4 Zn3 -176.9(4) .
O6 C24 O5 Zn3 -14.1(13) .
C25 C24 O5 Zn3 165.8(6) .
O5 C24 O6 Zn4 13.0(11) .
C25 C24 O6 Zn4 -166.9(5) .
O8 C38 O7 Zn4 -16.3(12) 2_656
C37 C38 O7 Zn4 163.5(6) 2_656
O7 C38 O8 Zn3 -11.7(15) 2_656
C37 C38 O8 Zn3 168.5(6) 2_656
O10 C47 O9 Zn1 4.6(13) .
C48 C47 O9 Zn1 -177.4(6) .
O9 C47 O10 Zn2 10.7(10) .
C48 C47 O10 Zn2 -167.3(6) .
O12 C61 O11 Zn2 1.3(11) 2_556
C60 C61 O11 Zn2 -177.5(5) 2_556
O11 C61 O12 Zn1 -0.5(11) 2_556
C60 C61 O12 Zn1 178.2(5) 2_556
O14 C70 O13 Zn1 3.9(9) .
C71 C70 O13 Zn1 -174.8(4) .
O13 C70 O14 Zn2 30.8(11) .
C71 C70 O14 Zn2 -150.5(5) .
O16 C82 O15 Zn3 -17.6(19) .
C83 C82 O15 Zn3 168.8(8) .
O15 C82 O16 Zn4 28(2) .
C83 C82 O16 Zn4 -158.6(9) .
C2C N1C C1C O1C -3(4) .
C3C N1C C1C O1C 178.0(18) .
C3A N1A C1A C2A 176.3(13) .
C5A N1A C1A C2A 56.1(14) .
C7A N1A C1A C2A -63.2(14) .
C5A N1A C3A C4A -63.5(14) .
C7A N1A C3A C4A 56.5(14) .
C1A N1A C3A C4A 176.4(13) .
C3A N1A C5A C6A -63.1(15) .
C7A N1A C5A C6A 176.0(15) .
C1A N1A C5A C6A 56.5(16) .
C3A N1A C7A C8A 54.5(14) .
C5A N1A C7A C8A 175.0(13) .
C1A N1A C7A C8A -65.1(14) .
C2AA N1B C1AA O1A 6(3) .
C3AA N1B C1AA O1A 170.7(15) .
C5Z N1Z C1Z C2Z -172(3) .
C7Z N1Z C1Z C2Z -51(3) .
C3Z N1Z C1Z C2Z 68(3) .
C5Z N1Z C3Z C4Z -70(3) .
C7Z N1Z C3Z C4Z 167(3) .
C1Z N1Z C3Z C4Z 50(3) .
C7Z N1Z C5Z C6Z 73(3) .
C3Z N1Z C5Z C6Z -50(3) .
C1Z N1Z C5Z C6Z -169(3) .
C5Z N1Z C7Z C8Z 46(3) .
C3Z N1Z C7Z C8Z 168(3) .
C1Z N1Z C7Z C8Z -74(3) .
